data_2221962
loop_
_publ_author_name
'Fun, Hoong-Kun'
'Jebas, Samuel Robinson'
'Sujith, K. V'
'Kalluraya, Balakrishna'

_publ_section_title
4-{[(<i>E</i>)-(4-Chlorophenyl)methylidene]amino}-3-{2-[4-(2-methylpropyl)phenyl]ethyl}-1<i>H</i>-1,2,4-triazole-5(4<i>H</i>)-thione
_journal_coeditor_code CI2794
_journal_issue 6
_journal_name_full 'Acta Crystallographica Section E'
_journal_page_first o1242
_journal_page_last o1243
_journal_paper_doi 10.1107/S160053680901650X
_journal_volume 65
_journal_year 2009
_chemical_formula_iupac 'C21 H23 Cl N4 S'
_chemical_formula_moiety 'C21 H23 Cl N4 S'
_chemical_formula_sum 'C21 H23 Cl N4 S'
_chemical_formula_weight 398.94
_chemical_name_common
;
4-{[(<i>E</i>)-(4-Chlorophenyl)methylidene]amino}-3-{2-[4-(2-
methylpropyl)phenyl]ethyl}-1<i>H</i>-1,2,4-triazole-5(4<i>H</i>)-thione
;
_chemical_name_systematic
;
4-{[(<i>E</i>)-(4-Chlorophenyl)methylidene]amino}-5-{2-[4-(2-methylpropyl)\
phenyl]ethyl}-4<i>H</i>-1,2,4-triazole-3-thiol
;
_space_group_IT_number 2
_symmetry_cell_setting triclinic
_symmetry_space_group_name_Hall '-P 1'
_symmetry_space_group_name_H-M 'P -1'
_atom_sites_solution_hydrogens geom
_atom_sites_solution_primary direct
_atom_sites_solution_secondary difmap
_audit_creation_method SHELXL97
_cell_angle_alpha 92.8610(10)
_cell_angle_beta 101.5200(10)
_cell_angle_gamma 92.2540(10)
_cell_formula_units_Z 18
_cell_length_a 13.1781(2)
_cell_length_b 23.7731(4)
_cell_length_c 30.8550(5)
_cell_measurement_reflns_used 9483
_cell_measurement_temperature 100.0
_cell_measurement_theta_max 30.88
_cell_measurement_theta_min 2.44
_cell_volume 9447.8(3)
_computing_cell_refinement 'SAINT (Bruker, 2005)'
_computing_data_collection 'APEX2 (Bruker, 2005)'
_computing_data_reduction 'SAINT (Bruker, 2005)'
_computing_molecular_graphics 'SHELXTL (Sheldrick, 2008)'
_computing_publication_material
;
SHELXTL (Sheldrick, 2008) and PLATON (Spek, 2009)
;
_computing_structure_refinement 'SHELXTL (Sheldrick, 2008)'
_computing_structure_solution 'SHELXTL (Sheldrick, 2008)'
_diffrn_ambient_temperature 100
_diffrn_measured_fraction_theta_full 0.980
_diffrn_measured_fraction_theta_max 0.980
_diffrn_measurement_device_type 'Bruker SMART APEXII CCD area-detector'
_diffrn_measurement_method '\f and \w scans'
_diffrn_radiation_monochromator graphite
_diffrn_radiation_source 'fine-focus sealed tube'
_diffrn_radiation_type MoK\a
_diffrn_radiation_wavelength 0.71073
_diffrn_reflns_av_R_equivalents 0.0443
_diffrn_reflns_av_sigmaI/netI 0.0470
_diffrn_reflns_limit_h_max 14
_diffrn_reflns_limit_h_min -16
_diffrn_reflns_limit_k_max 29
_diffrn_reflns_limit_k_min -29
_diffrn_reflns_limit_l_max 38
_diffrn_reflns_limit_l_min -38
_diffrn_reflns_number 157626
_diffrn_reflns_theta_full 26.50
_diffrn_reflns_theta_max 26.50
_diffrn_reflns_theta_min 0.67
_diffrn_standards_number 0
_exptl_absorpt_coefficient_mu 0.294
_exptl_absorpt_correction_T_max 0.9619
_exptl_absorpt_correction_T_min 0.8554
_exptl_absorpt_correction_type multi-scan
_exptl_absorpt_process_details '(SADABS; Bruker, 2005)'
_exptl_crystal_colour colourless
_exptl_crystal_density_diffrn 1.262
_exptl_crystal_density_method 'not measured'
_exptl_crystal_description block
_exptl_crystal_F_000 3780
_exptl_crystal_size_max 0.55
_exptl_crystal_size_mid 0.34
_exptl_crystal_size_min 0.13
_refine_diff_density_max 0.837
_refine_diff_density_min -0.634
_refine_ls_extinction_method none
_refine_ls_goodness_of_fit_ref 1.009
_refine_ls_hydrogen_treatment constr
_refine_ls_matrix_type full
_refine_ls_number_parameters 2230
_refine_ls_number_reflns 38430
_refine_ls_number_restraints 71
_refine_ls_restrained_S_all 1.008
_refine_ls_R_factor_all 0.0745
_refine_ls_R_factor_gt 0.0464
_refine_ls_shift/su_max 0.001
_refine_ls_shift/su_max_lt 0.002
_refine_ls_shift/su_mean <0.001
_refine_ls_structure_factor_coef Fsqd
_refine_ls_weighting_details 'calc w = 1/[\s^2^(Fo^2^)+(0.0694P)^2^+3.1587P] where P=(Fo^2^+2Fc^2^)/3'
_refine_ls_weighting_scheme calc
_refine_ls_wR_factor_gt 0.1180
_refine_ls_wR_factor_ref 0.1393
_reflns_number_gt 27090
_reflns_number_total 38430
_reflns_threshold_expression I>2\s(I)
_cod_data_source_file ci2794.cif
_cod_data_source_block I
_cod_database_code 2221962
_cod_database_fobs_code 2221962

loop_
_symmetry_equiv_pos_as_xyz
'x, y, z'
'-x, -y, -z'

loop_
_atom_site_type_symbol
_atom_site_label
_atom_site_fract_x
_atom_site_fract_y
_atom_site_fract_z
_atom_site_U_iso_or_equiv
_atom_site_adp_type
_atom_site_calc_flag
_atom_site_refinement_flags
_atom_site_occupancy
_atom_site_disorder_assembly
_atom_site_disorder_group
Cl Cl1A 0.85383(5) 0.82060(3) 0.703247(19) 0.03750(15) Uani d . 1 . .
S S1A 0.25870(5) 0.80270(2) 0.780325(18) 0.02729(13) Uani d . 1 . .
N N1A 0.23128(14) 0.88548(7) 0.84039(6) 0.0237(4) Uani d . 1 . .
H H1AB 0.1724 0.8711 0.8434 0.028 Uiso calc R 1 . .
N N2A 0.27375(14) 0.93578(7) 0.86153(6) 0.0246(4) Uani d . 1 . .
N N3A 0.37677(13) 0.89701(7) 0.82143(5) 0.0202(4) Uani d . 1 . .
N N4A 0.46114(14) 0.89728(7) 0.80031(5) 0.0211(4) Uani d . 1 . .
C C1A 0.64370(17) 0.88998(9) 0.76293(7) 0.0231(5) Uani d . 1 . .
H H1AA 0.6300 0.9258 0.7732 0.028 Uiso calc R 1 . .
C C2A 0.72680(17) 0.88322(9) 0.74275(7) 0.0262(5) Uani d . 1 . .
H H2AA 0.7693 0.9141 0.7393 0.031 Uiso calc R 1 . .
C C3A 0.74637(18) 0.82949(9) 0.72757(7) 0.0260(5) Uani d . 1 . .
C C4A 0.68417(18) 0.78280(9) 0.73183(7) 0.0267(5) Uani d . 1 . .
H H4AA 0.6979 0.7472 0.7212 0.032 Uiso calc R 1 . .
C C5A 0.60083(18) 0.79017(9) 0.75234(7) 0.0246(5) Uani d . 1 . .
H H5AA 0.5585 0.7591 0.7556 0.030 Uiso calc R 1 . .
C C6A 0.57929(16) 0.84360(8) 0.76826(6) 0.0202(4) Uani d . 1 . .
C C7A 0.49208(17) 0.84877(9) 0.79050(6) 0.0223(5) Uani d . 1 . .
H H7AA 0.4585 0.8164 0.7977 0.027 Uiso calc R 1 . .
C C8A 0.28930(17) 0.86102(9) 0.81480(6) 0.0217(5) Uani d . 1 . .
C C9A 0.36170(17) 0.94227(8) 0.84916(7) 0.0213(5) Uani d . 1 . .
C C10A 0.43785(17) 0.99199(8) 0.86148(7) 0.0224(5) Uani d . 1 . .
H H10A 0.4649 1.0007 0.8351 0.027 Uiso calc R 1 . .
C C11A 0.52965(17) 0.97921(8) 0.89767(7) 0.0220(5) Uani d . 1 . .
C C12A 0.51540(18) 0.96624(9) 0.93983(7) 0.0249(5) Uani d . 1 . .
H H12A 0.4488 0.9632 0.9456 0.030 Uiso calc R 1 . .
C C13A 0.60008(18) 0.95797(9) 0.97309(7) 0.0278(5) Uani d . 1 . .
H H13A 0.5892 0.9495 1.0010 0.033 Uiso calc R 1 . .
C C14A 0.70079(18) 0.96204(9) 0.96593(7) 0.0288(5) Uani d . 1 . .
C C15A 0.71414(18) 0.97422(9) 0.92368(7) 0.0295(5) Uani d . 1 . .
H H15A 0.7808 0.9770 0.9180 0.035 Uiso calc R 1 . .
C C16A 0.63030(18) 0.98220(9) 0.89010(7) 0.0262(5) Uani d . 1 . .
H H16A 0.6413 0.9897 0.8620 0.031 Uiso calc R 1 . .
C C17A 0.7925(2) 0.95564(10) 1.00328(8) 0.0371(6) Uani d . 1 . .
H H17A 0.7800 0.9219 1.0183 0.045 Uiso calc R 1 . .
H H17B 0.8536 0.9504 0.9908 0.045 Uiso calc R 1 . .
C C18A 0.8142(2) 1.00507(11) 1.03694(8) 0.0423(7) Uani d . 1 . .
H H18A 0.7532 1.0075 1.0505 0.051 Uiso calc R 1 . .
C C19A 0.9063(2) 0.99401(14) 1.07425(10) 0.0664(10) Uani d . 1 . .
H H19A 0.9162 1.0247 1.0964 0.100 Uiso calc R 1 . .
H H19B 0.9678 0.9909 1.0623 0.100 Uiso calc R 1 . .
H H19C 0.8922 0.9595 1.0874 0.100 Uiso calc R 1 . .
C C20A 0.8294(3) 1.06006(12) 1.01865(11) 0.0753(11) Uani d . 1 . .
H H20A 0.7700 1.0668 0.9963 0.113 Uiso calc R 1 . .
H H20B 0.8901 1.0599 1.0058 0.113 Uiso calc R 1 . .
H H20C 0.8382 1.0893 1.0419 0.113 Uiso calc R 1 . .
C C21A 0.38360(18) 1.04385(9) 0.87514(7) 0.0296(5) Uani d . 1 . .
H H21A 0.3294 1.0526 0.8510 0.044 Uiso calc R 1 . .
H H21B 0.4330 1.0753 0.8825 0.044 Uiso calc R 1 . .
H H21C 0.3544 1.0361 0.9005 0.044 Uiso calc R 1 . .
Cl Cl1B -0.13778(5) 0.99741(3) 0.82181(2) 0.03966(16) Uani d . 1 . .
S S1B 0.48175(5) 1.06825(2) 0.758803(18) 0.02621(13) Uani d . 1 . .
N N1B 0.51925(14) 0.98842(7) 0.69898(5) 0.0238(4) Uani d . 1 . .
H H1BB 0.5765 1.0052 0.6963 0.029 Uiso calc R 1 . .
N N2B 0.48270(14) 0.93719(7) 0.67713(6) 0.0245(4) Uani d . 1 . .
N N3B 0.37483(13) 0.97019(7) 0.71727(5) 0.0198(4) Uani d . 1 . .
N N4B 0.28658(13) 0.96490(7) 0.73551(5) 0.0208(4) Uani d . 1 . .
C C1B 0.09189(17) 0.95660(8) 0.76112(7) 0.0231(5) Uani d . 1 . .
H H1BA 0.1102 0.9254 0.7455 0.028 Uiso calc R 1 . .
C C2B 0.00098(18) 0.95409(9) 0.77678(7) 0.0262(5) Uani d . 1 . .
H H2BA -0.0425 0.9217 0.7714 0.031 Uiso calc R 1 . .
C C3B -0.02473(18) 1.00067(10) 0.80065(7) 0.0266(5) Uani d . 1 . .
C C4B 0.03792(19) 1.04946(9) 0.80802(7) 0.0292(5) Uani d . 1 . .
H H4BA 0.0198 1.0804 0.8240 0.035 Uiso calc R 1 . .
C C5B 0.12753(18) 1.05204(9) 0.79153(7) 0.0261(5) Uani d . 1 . .
H H5BA 0.1691 1.0852 0.7959 0.031 Uiso calc R 1 . .
C C6B 0.15686(17) 1.00537(8) 0.76832(6) 0.0211(5) Uani d . 1 . .
C C7B 0.25204(17) 1.00978(9) 0.75097(6) 0.0220(5) Uani d . 1 . .
H H7BA 0.2871 1.0445 0.7511 0.026 Uiso calc R 1 . .
C C8B 0.45772(17) 1.00959(8) 0.72473(6) 0.0216(5) Uani d . 1 . .
C C9B 0.39551(17) 0.92678(8) 0.68903(6) 0.0210(5) Uani d . 1 . .
C C10B 0.32423(16) 0.87562(8) 0.67458(7) 0.0227(5) Uani d . 1 . .
H H10B 0.3005 0.8623 0.7006 0.027 Uiso calc R 1 . .
C C11B 0.22964(17) 0.89028(8) 0.64081(7) 0.0213(5) Uani d . 1 . .
C C12B 0.24070(17) 0.91431(9) 0.60174(7) 0.0243(5) Uani d . 1 . .
H H12B 0.3067 0.9224 0.5966 0.029 Uiso calc R 1 . .
C C13B 0.15441(18) 0.92629(9) 0.57037(7) 0.0264(5) Uani d . 1 . .
H H13B 0.1636 0.9424 0.5445 0.032 Uiso calc R 1 . .
C C14B 0.05462(18) 0.91472(9) 0.57686(7) 0.0270(5) Uani d . 1 A .
C C15B 0.04343(18) 0.89046(9) 0.61604(7) 0.0300(5) Uani d . 1 . .
H H15B -0.0226 0.8822 0.6212 0.036 Uiso calc R 1 . .
C C16B 0.13016(17) 0.87850(9) 0.64746(7) 0.0253(5) Uani d . 1 . .
H H16B 0.1212 0.8623 0.6734 0.030 Uiso calc R 1 . .
C C17B -0.03791(19) 0.92605(10) 0.54174(8) 0.0358(6) Uani d . 1 . .
H H17C -0.0315 0.9647 0.5336 0.043 Uiso calc PR 0.764(7) A 1
H H17Q -0.1000 0.9221 0.5540 0.043 Uiso calc PR 0.764(7) A 1
H H17R -0.0145 0.9485 0.5203 0.043 Uiso d PR 0.236(7) A 2
H H17S -0.0835 0.9483 0.5554 0.043 Uiso d PR 0.236(7) A 2
C C18B -0.0503(3) 0.88723(13) 0.50063(10) 0.0308(10) Uani d PU 0.764(7) A 1
H H18B 0.0062 0.8989 0.4861 0.037 Uiso calc PR 0.764(7) A 1
C C19B -0.0382(4) 0.8256(2) 0.50700(19) 0.0389(12) Uani d PU 0.764(7) A 1
H H19D 0.0303 0.8199 0.5233 0.058 Uiso calc PR 0.764(7) A 1
H H19E -0.0489 0.8053 0.4786 0.058 Uiso calc PR 0.764(7) A 1
H H19F -0.0884 0.8120 0.5232 0.058 Uiso calc PR 0.764(7) A 1
C C20B -0.1495(4) 0.8974(2) 0.46773(15) 0.0476(12) Uani d PU 0.764(7) A 1
H H20D -0.1519 0.8750 0.4408 0.071 Uiso calc PR 0.764(7) A 1
H H20E -0.1509 0.9366 0.4615 0.071 Uiso calc PR 0.764(7) A 1
H H20F -0.2084 0.8872 0.4802 0.071 Uiso calc PR 0.764(7) A 1
C C18X -0.0996(8) 0.8745(4) 0.5164(3) 0.017(3) Uiso d PU 0.236(7) A 2
H H18J -0.1447 0.8658 0.5372 0.020 Uiso calc PR 0.236(7) A 2
C C19X -0.0640(16) 0.8310(9) 0.5134(7) 0.037(5) Uiso d PU 0.236(7) A 2
H H19G -0.0630 0.8119 0.5402 0.055 Uiso calc PR 0.236(7) A 2
H H19H 0.0055 0.8363 0.5087 0.055 Uiso calc PR 0.236(7) A 2
H H19I -0.1051 0.8087 0.4888 0.055 Uiso calc PR 0.236(7) A 2
C C20X -0.1838(12) 0.8951(7) 0.4767(5) 0.031(3) Uiso d PU 0.236(7) A 2
H H20G -0.2331 0.8645 0.4651 0.046 Uiso calc PR 0.236(7) A 2
H H20H -0.1501 0.9074 0.4538 0.046 Uiso calc PR 0.236(7) A 2
H H20I -0.2191 0.9258 0.4874 0.046 Uiso calc PR 0.236(7) A 2
C C21B 0.38263(17) 0.82869(9) 0.65628(7) 0.0277(5) Uani d . 1 . .
H H21D 0.4402 0.8195 0.6787 0.041 Uiso calc R 1 . .
H H21E 0.4076 0.8412 0.6310 0.041 Uiso calc R 1 . .
H H21F 0.3368 0.7959 0.6476 0.041 Uiso calc R 1 . .
Cl Cl1C 0.38051(5) 0.10472(3) 0.632486(19) 0.03874(15) Uani d . 1 . .
S S1C -0.23891(4) 0.02693(2) 0.695205(17) 0.02521(13) Uani d . 1 . .
N N1C -0.28244(14) 0.11008(7) 0.75088(5) 0.0232(4) Uani d . 1 . .
H H1CB -0.3388 0.0928 0.7541 0.028 Uiso calc R 1 . .
N N2C -0.24996(14) 0.16287(7) 0.77044(6) 0.0244(4) Uani d . 1 . .
N N3C -0.13860(13) 0.12876(7) 0.73237(5) 0.0199(4) Uani d . 1 . .
N N4C -0.04987(13) 0.13417(7) 0.71452(5) 0.0201(4) Uani d . 1 . .
C C1C 0.14639(17) 0.14414(9) 0.69089(7) 0.0234(5) Uani d . 1 . .
H H1CA 0.1263 0.1753 0.7059 0.028 Uiso calc R 1 . .
C C2C 0.23754(17) 0.14752(9) 0.67526(7) 0.0261(5) Uani d . 1 . .
H H2CA 0.2789 0.1807 0.6797 0.031 Uiso calc R 1 . .
C C3C 0.26654(17) 0.10072(10) 0.65291(7) 0.0261(5) Uani d . 1 . .
C C4C 0.20609(18) 0.05100(9) 0.64595(7) 0.0279(5) Uani d . 1 . .
H H4CA 0.2261 0.0201 0.6306 0.033 Uiso calc R 1 . .
C C5C 0.11595(18) 0.04784(9) 0.66201(7) 0.0248(5) Uani d . 1 . .
H H5CA 0.0757 0.0142 0.6579 0.030 Uiso calc R 1 . .
C C6C 0.08405(16) 0.09423(8) 0.68433(6) 0.0203(5) Uani d . 1 . .
C C7C -0.01182(16) 0.08933(8) 0.70132(6) 0.0212(5) Uani d . 1 . .
H H7CA -0.0445 0.0542 0.7025 0.025 Uiso calc R 1 . .
C C8C -0.21894(17) 0.08805(8) 0.72646(7) 0.0212(5) Uani d . 1 . .
C C9C -0.16298(17) 0.17350(8) 0.75831(6) 0.0204(5) Uani d . 1 . .
C C10C -0.09444(17) 0.22588(8) 0.77116(7) 0.0224(5) Uani d . 1 . .
H H10C -0.0722 0.2385 0.7446 0.027 Uiso calc R 1 . .
C C11C 0.00160(17) 0.21418(8) 0.80516(7) 0.0226(5) Uani d . 1 . .
C C12C -0.00735(18) 0.18729(9) 0.84341(7) 0.0254(5) Uani d . 1 . .
H H12C -0.0726 0.1754 0.8477 0.030 Uiso calc R 1 . .
C C13C 0.07946(18) 0.17800(9) 0.87509(7) 0.0286(5) Uani d . 1 . .
H H13C 0.0716 0.1599 0.9003 0.034 Uiso calc R 1 . .
C C14C 0.17827(18) 0.19510(9) 0.87012(7) 0.0307(5) Uani d . 1 . .
C C15C 0.18699(19) 0.22212(10) 0.83171(7) 0.0336(6) Uani d . 1 . .
H H15C 0.2522 0.2340 0.8275 0.040 Uiso calc R 1 . .
C C16C 0.09996(18) 0.23145(10) 0.79982(7) 0.0298(5) Uani d . 1 . .
H H16C 0.1076 0.2495 0.7745 0.036 Uiso calc R 1 . .
C C17C 0.2725(2) 0.18702(11) 0.90596(8) 0.0385(6) Uani d . 1 . .
H H17D 0.3344 0.1983 0.8954 0.046 Uiso calc R 1 . .
H H17E 0.2759 0.1473 0.9116 0.046 Uiso calc R 1 . .
C C18C 0.2714(2) 0.22064(11) 0.94913(8) 0.0395(6) Uani d . 1 . .
H H18C 0.2154 0.2042 0.9618 0.047 Uiso calc R 1 . .
C C19C 0.2511(2) 0.28123(10) 0.94309(8) 0.0358(6) Uani d . 1 . .
H H19J 0.1824 0.2843 0.9260 0.054 Uiso calc R 1 . .
H H19K 0.3007 0.2976 0.9278 0.054 Uiso calc R 1 . .
H H19L 0.2571 0.3008 0.9715 0.054 Uiso calc R 1 . .
C C20C 0.3740(2) 0.21397(12) 0.98213(9) 0.0560(8) Uani d . 1 . .
H H20J 0.3719 0.2336 1.0099 0.084 Uiso calc R 1 . .
H H20K 0.4306 0.2295 0.9705 0.084 Uiso calc R 1 . .
H H20L 0.3834 0.1747 0.9866 0.084 Uiso calc R 1 . .
C C21C -0.15519(17) 0.27256(9) 0.78850(7) 0.0273(5) Uani d . 1 . .
H H21G -0.2145 0.2797 0.7661 0.041 Uiso calc R 1 . .
H H21H -0.1115 0.3064 0.7957 0.041 Uiso calc R 1 . .
H H21I -0.1778 0.2609 0.8145 0.041 Uiso calc R 1 . .
Cl Cl1D 0.37045(5) 0.28423(3) 0.74544(2) 0.04183(16) Uani d . 1 . .
S S1D 0.96227(5) 0.30506(2) 0.666660(19) 0.02873(14) Uani d . 1 . .
N N1D 0.99868(14) 0.21702(7) 0.61318(6) 0.0242(4) Uani d . 1 . .
H H1DB 1.0572 0.2316 0.6098 0.029 Uiso calc R 1 . .
N N2D 0.95998(14) 0.16449(7) 0.59513(6) 0.0239(4) Uani d . 1 . .
N N3D 0.85226(13) 0.20589(7) 0.63133(5) 0.0192(4) Uani d . 1 . .
N N4D 0.76695(13) 0.20644(7) 0.65203(5) 0.0204(4) Uani d . 1 . .
C C1D 0.58706(17) 0.21390(9) 0.69013(7) 0.0234(5) Uani d . 1 . .
H H1DA 0.6055 0.1777 0.6831 0.028 Uiso calc R 1 . .
C C2D 0.50422(18) 0.22107(9) 0.71066(7) 0.0274(5) Uani d . 1 . .
H H2DA 0.4675 0.1899 0.7180 0.033 Uiso calc R 1 . .
C C3D 0.47642(18) 0.27519(10) 0.72026(7) 0.0271(5) Uani d . 1 . .
C C4D 0.53066(19) 0.32223(9) 0.71050(7) 0.0292(5) Uani d . 1 . .
H H4DA 0.5114 0.3583 0.7174 0.035 Uiso calc R 1 . .
C C5D 0.61388(18) 0.31474(9) 0.69028(7) 0.0261(5) Uani d . 1 . .
H H5DA 0.6509 0.3461 0.6835 0.031 Uiso calc R 1 . .
C C6D 0.64357(17) 0.26058(8) 0.67978(6) 0.0216(5) Uani d . 1 . .
C C7D 0.73190(17) 0.25500(9) 0.65830(7) 0.0231(5) Uani d . 1 . .
H H7DA 0.7629 0.2869 0.6491 0.028 Uiso calc R 1 . .
C C8D 0.93738(17) 0.24321(8) 0.63626(7) 0.0221(5) Uani d . 1 . .
C C9D 0.87164(17) 0.15822(8) 0.60703(7) 0.0207(5) Uani d . 1 . .
C C10D 0.79832(17) 0.10732(8) 0.59684(7) 0.0219(5) Uani d . 1 . .
H H10D 0.7750 0.0988 0.6242 0.026 Uiso calc R 1 . .
C C11D 0.70285(16) 0.11824(8) 0.56214(7) 0.0205(5) Uani d . 1 . .
C C12D 0.71159(17) 0.13153(9) 0.51955(7) 0.0245(5) Uani d . 1 . .
H H12D 0.7768 0.1355 0.5126 0.029 Uiso calc R 1 . .
C C13D 0.62404(18) 0.13894(9) 0.48753(7) 0.0259(5) Uani d . 1 . .
H H13D 0.6316 0.1483 0.4594 0.031 Uiso calc R 1 . .
C C14D 0.52500(17) 0.13275(8) 0.49657(7) 0.0237(5) Uani d . 1 . .
C C15D 0.51685(17) 0.11976(9) 0.53907(7) 0.0252(5) Uani d . 1 . .
H H15D 0.4516 0.1155 0.5460 0.030 Uiso calc R 1 . .
C C16D 0.60436(17) 0.11306(8) 0.57150(7) 0.0234(5) Uani d . 1 . .
H H16D 0.5969 0.1050 0.5999 0.028 Uiso calc R 1 . .
C C17D 0.42990(18) 0.13953(10) 0.46129(7) 0.0306(5) Uani d . 1 . .
H H17F 0.4330 0.1774 0.4511 0.037 Uiso calc R 1 . .
H H17G 0.3693 0.1360 0.4746 0.037 Uiso calc R 1 . .
C C18D 0.4155(2) 0.09812(10) 0.42165(8) 0.0373(6) Uani d . 1 . .
H H18D 0.4742 0.1051 0.4072 0.045 Uiso calc R 1 . .
C C19D 0.3172(2) 0.10925(12) 0.38805(9) 0.0489(7) Uani d . 1 . .
H H19M 0.3188 0.1481 0.3809 0.073 Uiso calc R 1 . .
H H19N 0.2575 0.1011 0.4005 0.073 Uiso calc R 1 . .
H H19O 0.3137 0.0856 0.3616 0.073 Uiso calc R 1 . .
C C20D 0.4168(3) 0.03784(11) 0.43289(10) 0.0654(10) Uani d . 1 . .
H H20M 0.4824 0.0310 0.4514 0.098 Uiso calc R 1 . .
H H20N 0.4067 0.0141 0.4061 0.098 Uiso calc R 1 . .
H H20O 0.3621 0.0297 0.4484 0.098 Uiso calc R 1 . .
C C21D 0.85355(18) 0.05629(9) 0.58289(7) 0.0284(5) Uani d . 1 . .
H H21J 0.9129 0.0502 0.6056 0.043 Uiso calc R 1 . .
H H21K 0.8756 0.0630 0.5557 0.043 Uiso calc R 1 . .
H H21L 0.8069 0.0235 0.5786 0.043 Uiso calc R 1 . .
Cl Cl1E 0.83044(5) 0.32101(4) 0.52096(2) 0.0523(2) Uani d . 1 . .
S S1E 0.23746(4) 0.26006(2) 0.605360(18) 0.02509(13) Uani d . 1 . .
N N1E 0.18327(14) 0.35298(7) 0.64801(6) 0.0245(4) Uani d . 1 . .
H H1EB 0.1299 0.3358 0.6543 0.029 Uiso calc R 1 . .
N N2E 0.20849(14) 0.40927(7) 0.65912(6) 0.0243(4) Uani d . 1 . .
N N3E 0.32237(13) 0.36989(7) 0.62506(5) 0.0191(4) Uani d . 1 . .
N N4E 0.40700(13) 0.37266(7) 0.60432(5) 0.0204(4) Uani d . 1 . .
C C1E 0.59372(17) 0.37713(9) 0.57074(7) 0.0254(5) Uani d . 1 . .
H H1EA 0.5685 0.4117 0.5778 0.031 Uiso calc R 1 . .
C C2E 0.68195(18) 0.37577(10) 0.55298(7) 0.0308(5) Uani d . 1 . .
H H2EA 0.7166 0.4090 0.5482 0.037 Uiso calc R 1 . .
C C3E 0.71792(18) 0.32367(11) 0.54239(7) 0.0316(6) Uani d . 1 . .
C C4E 0.66797(19) 0.27400(10) 0.54895(7) 0.0340(6) Uani d . 1 . .
H H4EA 0.6929 0.2396 0.5413 0.041 Uiso calc R 1 . .
C C5E 0.58016(18) 0.27578(9) 0.56701(7) 0.0281(5) Uani d . 1 . .
H H5EA 0.5461 0.2423 0.5717 0.034 Uiso calc R 1 . .
C C6E 0.54213(16) 0.32738(9) 0.57820(6) 0.0206(5) Uani d . 1 . .
C C7E 0.45121(17) 0.32657(8) 0.59876(7) 0.0216(5) Uani d . 1 . .
H H7EA 0.4258 0.2929 0.6077 0.026 Uiso calc R 1 . .
C C8E 0.24898(17) 0.32730(8) 0.62652(7) 0.0214(5) Uani d . 1 . .
C C9E 0.29259(16) 0.41873(8) 0.64459(6) 0.0203(5) Uani d . 1 . .
C C10E 0.35474(16) 0.47371(8) 0.64964(7) 0.0205(5) Uani d . 1 . .
H H10E 0.3820 0.4782 0.6226 0.025 Uiso calc R 1 . .
C C11E 0.44614(16) 0.47289(8) 0.68857(7) 0.0193(4) Uani d . 1 . .
C C12E 0.42888(17) 0.47057(8) 0.73171(7) 0.0239(5) Uani d . 1 . .
H H12E 0.3613 0.4687 0.7364 0.029 Uiso calc R 1 . .
C C13E 0.51114(18) 0.47104(8) 0.76738(7) 0.0249(5) Uani d . 1 . .
H H13E 0.4979 0.4700 0.7958 0.030 Uiso calc R 1 . .
C C14E 0.61355(17) 0.47297(8) 0.76179(7) 0.0222(5) Uani d . 1 . .
C C15E 0.63021(17) 0.47492(9) 0.71866(7) 0.0242(5) Uani d . 1 . .
H H15E 0.6977 0.4763 0.7139 0.029 Uiso calc R 1 . .
C C16E 0.54792(17) 0.47485(8) 0.68273(7) 0.0225(5) Uani d . 1 . .
H H16E 0.5612 0.4761 0.6543 0.027 Uiso calc R 1 . .
C C17E 0.70236(18) 0.47314(9) 0.80112(7) 0.0288(5) Uani d . 1 . .
H H17H 0.6797 0.4890 0.8270 0.035 Uiso calc R 1 . .
H H17I 0.7585 0.4977 0.7958 0.035 Uiso calc R 1 . .
C C18E 0.74432(17) 0.41484(9) 0.81149(7) 0.0267(5) Uani d . 1 . .
H H18E 0.7640 0.3982 0.7848 0.032 Uiso calc R 1 . .
C C19E 0.84109(19) 0.42163(11) 0.84840(8) 0.0375(6) Uani d . 1 . .
H H19P 0.8693 0.3854 0.8539 0.056 Uiso calc R 1 . .
H H19Q 0.8230 0.4375 0.8749 0.056 Uiso calc R 1 . .
H H19R 0.8918 0.4463 0.8396 0.056 Uiso calc R 1 . .
C C20E 0.66371(19) 0.37535(9) 0.82456(7) 0.0304(5) Uani d . 1 . .
H H20P 0.6036 0.3712 0.8010 0.046 Uiso calc R 1 . .
H H20Q 0.6444 0.3907 0.8510 0.046 Uiso calc R 1 . .
H H20R 0.6921 0.3392 0.8300 0.046 Uiso calc R 1 . .
C C21E 0.28509(17) 0.52254(9) 0.65482(7) 0.0265(5) Uani d . 1 . .
H H21M 0.2309 0.5227 0.6289 0.040 Uiso calc R 1 . .
H H21N 0.3256 0.5575 0.6584 0.040 Uiso calc R 1 . .
H H21O 0.2551 0.5180 0.6804 0.040 Uiso calc R 1 . .
Cl Cl1F 0.61591(5) 0.22275(3) 0.07918(2) 0.04443(17) Uani d . 1 . .
S S1F 0.01418(5) 0.15690(2) 0.156284(18) 0.02538(13) Uani d . 1 . .
N N1F -0.03279(14) 0.24510(7) 0.20618(6) 0.0230(4) Uani d . 1 . .
H H1FB -0.0873 0.2276 0.2112 0.028 Uiso calc R 1 . .
N N2F -0.00403(14) 0.29996(7) 0.22143(6) 0.0237(4) Uani d . 1 . .
N N3F 0.10801(13) 0.26323(7) 0.18493(5) 0.0191(4) Uani d . 1 . .
N N4F 0.19458(13) 0.26727(7) 0.16541(5) 0.0203(4) Uani d . 1 . .
C C1F 0.38710(17) 0.27321(9) 0.13664(7) 0.0229(5) Uani d . 1 . .
H H1FA 0.3670 0.3067 0.1486 0.028 Uiso calc R 1 . .
C C2F 0.47581(17) 0.27338(9) 0.11922(7) 0.0262(5) Uani d . 1 . .
H H2FA 0.5157 0.3066 0.1195 0.031 Uiso calc R 1 . .
C C3F 0.50449(18) 0.22315(10) 0.10123(7) 0.0274(5) Uani d . 1 . .
C C4F 0.44603(18) 0.17331(10) 0.10040(7) 0.0290(5) Uani d . 1 . .
H H4FA 0.4656 0.1401 0.0879 0.035 Uiso calc R 1 . .
C C5F 0.35829(17) 0.17378(9) 0.11835(7) 0.0252(5) Uani d . 1 . .
H H5FA 0.3192 0.1403 0.1183 0.030 Uiso calc R 1 . .
C C6F 0.32706(16) 0.22344(8) 0.13659(6) 0.0204(5) Uani d . 1 . .
C C7F 0.23444(16) 0.22115(8) 0.15585(6) 0.0209(5) Uani d . 1 . .
H H7FA 0.2048 0.1866 0.1611 0.025 Uiso calc R 1 . .
C C8F 0.03097(16) 0.22131(8) 0.18287(6) 0.0207(5) Uani d . 1 . .
C C9F 0.08118(17) 0.31028(8) 0.20781(6) 0.0208(5) Uani d . 1 . .
C C10F 0.14413(16) 0.36518(8) 0.21492(7) 0.0210(5) Uani d . 1 . .
H H10F 0.1732 0.3707 0.1885 0.025 Uiso calc R 1 . .
C C11F 0.23369(16) 0.36485(8) 0.25454(7) 0.0197(4) Uani d . 1 . .
C C12F 0.21410(17) 0.36079(9) 0.29701(7) 0.0235(5) Uani d . 1 . .
H H12F 0.1461 0.3562 0.3009 0.028 Uiso calc R 1 . .
C C13F 0.29481(17) 0.36354(9) 0.33353(7) 0.0243(5) Uani d . 1 . .
H H13F 0.2799 0.3610 0.3616 0.029 Uiso calc R 1 . .
C C14F 0.39763(17) 0.36997(8) 0.32934(7) 0.0223(5) Uani d . 1 . .
C C15F 0.41655(17) 0.37352(9) 0.28657(7) 0.0238(5) Uani d . 1 . .
H H15F 0.4846 0.3777 0.2827 0.029 Uiso calc R 1 . .
C C16F 0.33629(17) 0.37100(8) 0.24988(7) 0.0225(5) Uani d . 1 . .
H H16F 0.3511 0.3734 0.2218 0.027 Uiso calc R 1 . .
C C17F 0.48446(18) 0.37296(9) 0.36946(7) 0.0286(5) Uani d . 1 . .
H H17J 0.4576 0.3860 0.3951 0.034 Uiso calc R 1 . .
H H17K 0.5370 0.4007 0.3653 0.034 Uiso calc R 1 . .
C C18F 0.53579(18) 0.31678(10) 0.37932(7) 0.0293(5) Uani d . 1 . .
H H18F 0.5596 0.3030 0.3528 0.035 Uiso calc R 1 . .
C C19F 0.6300(2) 0.32591(12) 0.41714(8) 0.0424(7) Uani d . 1 . .
H H19S 0.6626 0.2908 0.4225 0.064 Uiso calc R 1 . .
H H19T 0.6083 0.3398 0.4434 0.064 Uiso calc R 1 . .
H H19U 0.6784 0.3529 0.4093 0.064 Uiso calc R 1 . .
C C20F 0.46005(19) 0.27271(10) 0.39009(8) 0.0334(6) Uani d . 1 . .
H H20S 0.4026 0.2664 0.3655 0.050 Uiso calc R 1 . .
H H20T 0.4352 0.2856 0.4159 0.050 Uiso calc R 1 . .
H H20U 0.4942 0.2381 0.3957 0.050 Uiso calc R 1 . .
C C21F 0.07324(17) 0.41368(9) 0.22009(7) 0.0260(5) Uani d . 1 . .
H H21P 0.0197 0.4140 0.1940 0.039 Uiso calc R 1 . .
H H21Q 0.1133 0.4489 0.2242 0.039 Uiso calc R 1 . .
H H21R 0.0424 0.4085 0.2454 0.039 Uiso calc R 1 . .
Cl Cl1G 0.58511(5) 0.40958(3) 0.18862(2) 0.04281(16) Uani d . 1 . .
S S1G 1.16825(4) 0.42348(2) 0.104365(18) 0.02504(13) Uani d . 1 . .
N N1G 1.21206(14) 0.32959(7) 0.05923(6) 0.0233(4) Uani d . 1 . .
H H1GB 1.2698 0.3442 0.0550 0.028 Uiso calc R 1 . .
N N2G 1.17793(14) 0.27500(7) 0.04536(6) 0.0231(4) Uani d . 1 . .
N N3G 1.06574(13) 0.31906(7) 0.07773(5) 0.0185(4) Uani d . 1 . .
N N4G 0.98101(13) 0.32122(7) 0.09861(5) 0.0203(4) Uani d . 1 . .
C C1G 0.80628(17) 0.33359(9) 0.14017(7) 0.0240(5) Uani d . 1 . .
H H1GA 0.8292 0.2973 0.1379 0.029 Uiso calc R 1 . .
C C2G 0.72490(18) 0.34339(9) 0.16089(7) 0.0263(5) Uani d . 1 . .
H H2GA 0.6936 0.3141 0.1731 0.032 Uiso calc R 1 . .
C C3G 0.68998(18) 0.39769(9) 0.16335(7) 0.0272(5) Uani d . 1 . .
C C4G 0.73655(18) 0.44226(9) 0.14642(7) 0.0287(5) Uani d . 1 . .
H H4GA 0.7129 0.4784 0.1487 0.034 Uiso calc R 1 . .
C C5G 0.81881(18) 0.43217(9) 0.12609(7) 0.0253(5) Uani d . 1 . .
H H5GA 0.8508 0.4619 0.1146 0.030 Uiso calc R 1 . .
C C6G 0.85492(16) 0.37790(9) 0.12243(6) 0.0214(5) Uani d . 1 . .
C C7G 0.94166(16) 0.36968(9) 0.10018(7) 0.0221(5) Uani d . 1 . .
H H7GA 0.9685 0.3997 0.0871 0.027 Uiso calc R 1 . .
C C8G 1.14795(16) 0.35804(9) 0.07979(6) 0.0209(5) Uani d . 1 . .
C C9G 1.08977(17) 0.26937(8) 0.05733(6) 0.0202(5) Uani d . 1 . .
C C10G 1.01953(16) 0.21699(8) 0.04971(7) 0.0200(4) Uani d . 1 . .
H H10G 0.9909 0.2124 0.0764 0.024 Uiso calc R 1 . .
C C11G 0.92961(16) 0.22226(8) 0.01104(7) 0.0202(5) Uani d . 1 . .
C C12G 0.94703(18) 0.22974(9) -0.03141(7) 0.0241(5) Uani d . 1 . .
H H12G 1.0145 0.2316 -0.0362 0.029 Uiso calc R 1 . .
C C13G 0.86454(18) 0.23437(9) -0.06671(7) 0.0279(5) Uani d . 1 . .
H H13G 0.8778 0.2394 -0.0948 0.033 Uiso calc R 1 . .
C C14G 0.76256(18) 0.23168(9) -0.06087(7) 0.0270(5) Uani d . 1 . .
C C15G 0.74543(18) 0.22366(9) -0.01858(8) 0.0284(5) Uani d . 1 . .
H H15G 0.6778 0.2213 -0.0139 0.034 Uiso calc R 1 . .
C C16G 0.82765(17) 0.21918(8) 0.01690(7) 0.0242(5) Uani d . 1 . .
H H16G 0.8143 0.2141 0.0450 0.029 Uiso calc R 1 . .
C C17G 0.67432(19) 0.23786(10) -0.09968(8) 0.0392(6) Uani d . 1 . .
H H17L 0.6276 0.2644 -0.0904 0.047 Uiso calc R 1 . .
H H17M 0.7027 0.2546 -0.1230 0.047 Uiso calc R 1 . .
C C18G 0.6130(3) 0.18650(13) -0.11869(11) 0.0737(11) Uani d . 1 . .
H H18G 0.5727 0.1778 -0.0962 0.088 Uiso calc R 1 . .
C C19G 0.5293(2) 0.19908(13) -0.15886(9) 0.0615(9) Uani d . 1 . .
H H19V 0.4831 0.1664 -0.1675 0.092 Uiso calc R 1 . .
H H19W 0.5616 0.2084 -0.1830 0.092 Uiso calc R 1 . .
H H19X 0.4910 0.2303 -0.1511 0.092 Uiso calc R 1 . .
C C20G 0.6627(2) 0.13471(10) -0.12500(9) 0.0512(8) Uani d . 1 . .
H H20V 0.7050 0.1255 -0.0974 0.077 Uiso calc R 1 . .
H H20W 0.7054 0.1392 -0.1466 0.077 Uiso calc R 1 . .
H H20X 0.6109 0.1049 -0.1353 0.077 Uiso calc R 1 . .
C C21G 1.08169(17) 0.16519(9) 0.04283(7) 0.0270(5) Uani d . 1 . .
H H21S 1.1369 0.1627 0.0681 0.041 Uiso calc R 1 . .
H H21T 1.1102 0.1687 0.0167 0.041 Uiso calc R 1 . .
H H21U 1.0368 0.1318 0.0394 0.041 Uiso calc R 1 . .
Cl Cl1H 1.02420(5) 0.40189(3) -0.045821(19) 0.03688(15) Uani d . 1 . .
S S1H 0.43759(5) 0.37605(2) 0.041519(18) 0.02556(13) Uani d . 1 . .
N N1H 0.38960(14) 0.47216(7) 0.08227(6) 0.0239(4) Uani d . 1 . .
H H1HB 0.3366 0.4564 0.0900 0.029 Uiso calc R 1 . .
N N2H 0.41720(14) 0.52880(7) 0.09088(6) 0.0239(4) Uani d . 1 . .
N N3H 0.52718(13) 0.48497(7) 0.05740(5) 0.0196(4) Uani d . 1 . .
N N4H 0.61012(13) 0.48358(7) 0.03534(5) 0.0205(4) Uani d . 1 . .
C C1H 0.79151(17) 0.47527(9) -0.00335(7) 0.0235(5) Uani d . 1 . .
H H1HA 0.7669 0.5113 -0.0015 0.028 Uiso calc R 1 . .
C C2H 0.87734(17) 0.46685(9) -0.02172(7) 0.0257(5) Uani d . 1 . .
H H2HA 0.9107 0.4969 -0.0323 0.031 Uiso calc R 1 . .
C C3H 0.91316(17) 0.41282(9) -0.02425(7) 0.0244(5) Uani d . 1 . .
C C4H 0.86412(17) 0.36714(9) -0.00976(7) 0.0261(5) Uani d . 1 . .
H H4HA 0.8883 0.3311 -0.0123 0.031 Uiso calc R 1 . .
C C5H 0.77832(17) 0.37606(9) 0.00866(7) 0.0243(5) Uani d . 1 . .
H H5HA 0.7447 0.3457 0.0187 0.029 Uiso calc R 1 . .
C C6H 0.74128(16) 0.43015(8) 0.01248(6) 0.0199(4) Uani d . 1 . .
C C7H 0.65312(16) 0.43635(9) 0.03395(6) 0.0206(5) Uani d . 1 . .
H H7HA 0.6278 0.4056 0.0468 0.025 Uiso calc R 1 . .
C C8H 0.45228(16) 0.44400(8) 0.06095(6) 0.0209(5) Uani d . 1 . .
C C9H 0.50066(16) 0.53573(8) 0.07510(6) 0.0197(4) Uani d . 1 . .
C C10H 0.56260(16) 0.59010(8) 0.07582(7) 0.0211(5) Uani d . 1 . .
H H10H 0.5889 0.5904 0.0483 0.025 Uiso calc R 1 . .
C C11H 0.65567(16) 0.59353(8) 0.11423(7) 0.0194(4) Uani d . 1 . .
C C12H 0.64300(17) 0.60276(9) 0.15775(7) 0.0241(5) Uani d . 1 . .
H H12H 0.5767 0.6059 0.1635 0.029 Uiso calc R 1 . .
C C13H 0.72808(17) 0.60732(8) 0.19258(7) 0.0251(5) Uani d . 1 . .
H H13H 0.7178 0.6133 0.2214 0.030 Uiso calc R 1 . .
C C14H 0.82834(17) 0.60317(8) 0.18542(7) 0.0218(5) Uani d . 1 . .
C C15H 0.84039(17) 0.59375(9) 0.14183(7) 0.0236(5) Uani d . 1 . .
H H15H 0.9067 0.5907 0.1361 0.028 Uiso calc R 1 . .
C C16H 0.75610(16) 0.58881(8) 0.10692(7) 0.0220(5) Uani d . 1 . .
H H16H 0.7665 0.5823 0.0782 0.026 Uiso calc R 1 . .
C C17H 0.92053(17) 0.60769(9) 0.22347(7) 0.0268(5) Uani d . 1 . .
H H17N 0.9006 0.6264 0.2489 0.032 Uiso calc R 1 . .
H H17O 0.9750 0.6311 0.2154 0.032 Uiso calc R 1 . .
C C18H 0.96387(17) 0.55080(9) 0.23681(7) 0.0255(5) Uani d . 1 . .
H H18H 0.9832 0.5320 0.2109 0.031 Uiso calc R 1 . .
C C19H 1.06095(19) 0.55962(10) 0.27334(7) 0.0351(6) Uani d . 1 . .
H H19Y 1.1121 0.5824 0.2631 0.053 Uiso calc R 1 . .
H H19Z 1.0882 0.5237 0.2809 0.053 Uiso calc R 1 . .
H H191 1.0436 0.5782 0.2990 0.053 Uiso calc R 1 . .
C C20H 0.88276(19) 0.51299(9) 0.25169(8) 0.0319(6) Uani d . 1 . .
H H20Y 0.9106 0.4770 0.2583 0.048 Uiso calc R 1 . .
H H20Z 0.8222 0.5080 0.2284 0.048 Uiso calc R 1 . .
H H21V 0.8644 0.5302 0.2777 0.048 Uiso calc R 1 . .
C C21H 0.49287(17) 0.64007(9) 0.07671(7) 0.0266(5) Uani d . 1 . .
H H21W 0.4361 0.6360 0.0517 0.040 Uiso calc R 1 . .
H H21X 0.5324 0.6745 0.0755 0.040 Uiso calc R 1 . .
H H21Y 0.4664 0.6410 0.1035 0.040 Uiso calc R 1 . .
Cl Cl1I 1.21296(5) 0.48789(3) 0.37854(2) 0.04423(17) Uani d . 1 . .
S S1I 0.63155(5) 0.47533(2) 0.466598(18) 0.02747(13) Uani d . 1 . .
N N1I 0.59003(14) 0.57092(7) 0.51038(6) 0.0244(4) Uani d . 1 . .
H H1IB 0.5357 0.5559 0.5175 0.029 Uiso calc R 1 . .
N N2I 0.62130(14) 0.62674(7) 0.52048(6) 0.0247(4) Uani d . 1 . .
N N3I 0.72941(13) 0.58167(7) 0.48649(5) 0.0201(4) Uani d . 1 . .
N N4I 0.81187(13) 0.57847(7) 0.46423(5) 0.0213(4) Uani d . 1 . .
C C1I 0.98724(17) 0.56479(9) 0.42320(7) 0.0248(5) Uani d . 1 . .
H H1IA 0.9624 0.6009 0.4239 0.030 Uiso calc R 1 . .
C C2I 1.06996(18) 0.55470(9) 0.40310(7) 0.0268(5) Uani d . 1 . .
H H2IA 1.1006 0.5835 0.3901 0.032 Uiso calc R 1 . .
C C3I 1.10663(18) 0.50063(10) 0.40270(7) 0.0282(5) Uani d . 1 . .
C C4I 1.06109(18) 0.45684(9) 0.42097(7) 0.0284(5) Uani d . 1 . .
H H4IA 1.0858 0.4208 0.4199 0.034 Uiso calc R 1 . .
C C5I 0.97828(17) 0.46743(9) 0.44087(7) 0.0254(5) Uani d . 1 . .
H H5IA 0.9473 0.4382 0.4533 0.030 Uiso calc R 1 . .
C C6I 0.94023(16) 0.52160(8) 0.44255(6) 0.0207(5) Uani d . 1 . .
C C7I 0.85423(16) 0.53067(8) 0.46493(7) 0.0214(5) Uani d . 1 . .
H H7IA 0.8298 0.5016 0.4798 0.026 Uiso calc R 1 . .
C C8I 0.65090(17) 0.54208(9) 0.48856(7) 0.0226(5) Uani d . 1 . .
C C9I 0.70565(17) 0.63272(8) 0.50505(7) 0.0216(5) Uani d . 1 . .
C C10I 0.76918(16) 0.68664(8) 0.50607(7) 0.0212(5) Uani d . 1 . .
H H10I 0.7968 0.6864 0.4788 0.025 Uiso calc R 1 . .
C C11I 0.86090(16) 0.69193(8) 0.54503(7) 0.0193(4) Uani d . 1 . .
C C12I 0.84706(18) 0.70529(9) 0.58789(7) 0.0253(5) Uani d . 1 . .
H H12I 0.7804 0.7090 0.5931 0.030 Uiso calc R 1 . .
C C13I 0.93140(18) 0.71319(9) 0.62292(7) 0.0268(5) Uani d . 1 . .
H H13I 0.9202 0.7220 0.6512 0.032 Uiso calc R 1 . .
C C14I 1.03210(17) 0.70825(8) 0.61671(7) 0.0231(5) Uani d . 1 . .
C C15I 1.04555(18) 0.69423(9) 0.57389(7) 0.0261(5) Uani d . 1 . .
H H15I 1.1122 0.6904 0.5688 0.031 Uiso calc R 1 . .
C C16I 0.96180(17) 0.68593(9) 0.53876(7) 0.0239(5) Uani d . 1 . .
H H16I 0.9730 0.6762 0.5106 0.029 Uiso calc R 1 . .
C C17I 1.12368(18) 0.71675(9) 0.65488(7) 0.0282(5) Uani d . 1 . .
H H17T 1.1016 0.7359 0.6797 0.034 Uiso calc R 1 . .
H H17U 1.1760 0.7411 0.6462 0.034 Uiso calc R 1 . .
C C18I 1.17252(18) 0.66182(9) 0.67021(7) 0.0273(5) Uani d . 1 . .
H H18I 1.1952 0.6430 0.6451 0.033 Uiso calc R 1 . .
C C19I 1.2675(2) 0.67446(11) 0.70738(8) 0.0379(6) Uani d . 1 . .
H H192 1.2997 0.6399 0.7154 0.057 Uiso calc R 1 . .
H H193 1.2465 0.6920 0.7327 0.057 Uiso calc R 1 . .
H H194 1.3160 0.6994 0.6974 0.057 Uiso calc R 1 . .
C C20I 1.0944(2) 0.62250(9) 0.68511(8) 0.0346(6) Uani d . 1 . .
H H21Z 1.1260 0.5879 0.6934 0.052 Uiso calc R 1 . .
H H22A 1.0357 0.6147 0.6613 0.052 Uiso calc R 1 . .
H H22B 1.0721 0.6400 0.7101 0.052 Uiso calc R 1 . .
C C21I 0.69959(17) 0.73684(9) 0.50584(7) 0.0252(5) Uani d . 1 . .
H H22C 0.6443 0.7327 0.4802 0.038 Uiso calc R 1 . .
H H22D 0.7398 0.7712 0.5050 0.038 Uiso calc R 1 . .
H H22E 0.6711 0.7380 0.5322 0.038 Uiso calc R 1 . .

loop_
_atom_site_aniso_label
_atom_site_aniso_U_11
_atom_site_aniso_U_22
_atom_site_aniso_U_33
_atom_site_aniso_U_12
_atom_site_aniso_U_13
_atom_site_aniso_U_23
Cl1A 0.0357(4) 0.0464(4) 0.0350(3) 0.0158(3) 0.0155(3) 0.0025(3)
S1A 0.0278(3) 0.0259(3) 0.0285(3) -0.0075(2) 0.0104(2) -0.0070(2)
N1A 0.0207(11) 0.0243(9) 0.0258(9) -0.0042(8) 0.0058(8) -0.0031(7)
N2A 0.0250(11) 0.0230(9) 0.0242(9) -0.0010(8) 0.0029(8) -0.0034(7)
N3A 0.0186(10) 0.0210(9) 0.0207(9) -0.0006(7) 0.0044(7) -0.0012(7)
N4A 0.0197(10) 0.0246(9) 0.0191(9) 0.0000(8) 0.0043(7) 0.0000(7)
C1A 0.0269(13) 0.0203(11) 0.0214(11) 0.0039(9) 0.0027(9) 0.0008(8)
C2A 0.0243(13) 0.0263(12) 0.0281(12) 0.0038(10) 0.0047(10) 0.0040(9)
C3A 0.0274(14) 0.0336(12) 0.0178(10) 0.0086(10) 0.0053(9) 0.0022(9)
C4A 0.0360(15) 0.0237(11) 0.0197(11) 0.0100(10) 0.0024(10) -0.0006(9)
C5A 0.0299(14) 0.0221(11) 0.0200(10) 0.0013(9) 0.0003(9) 0.0014(8)
C6A 0.0196(12) 0.0248(11) 0.0153(10) 0.0022(9) 0.0011(8) 0.0008(8)
C7A 0.0244(13) 0.0206(11) 0.0197(10) -0.0005(9) -0.0010(9) 0.0021(8)
C8A 0.0236(13) 0.0232(11) 0.0181(10) -0.0027(9) 0.0047(9) 0.0014(8)
C9A 0.0226(13) 0.0200(10) 0.0205(10) 0.0029(9) 0.0022(9) 0.0008(8)
C10A 0.0252(13) 0.0211(11) 0.0204(10) -0.0015(9) 0.0047(9) -0.0012(8)
C11A 0.0251(13) 0.0153(10) 0.0239(11) -0.0014(9) 0.0027(9) -0.0038(8)
C12A 0.0230(13) 0.0238(11) 0.0270(11) -0.0013(9) 0.0048(10) -0.0033(9)
C13A 0.0348(15) 0.0229(11) 0.0248(11) 0.0006(10) 0.0046(10) -0.0016(9)
C14A 0.0287(14) 0.0196(11) 0.0339(13) 0.0033(10) -0.0019(10) -0.0075(9)
C15A 0.0239(14) 0.0283(12) 0.0351(13) 0.0024(10) 0.0053(10) -0.0067(10)
C16A 0.0318(14) 0.0219(11) 0.0249(11) -0.0018(10) 0.0078(10) -0.0041(9)
C17A 0.0360(16) 0.0351(13) 0.0356(13) 0.0107(11) -0.0045(11) -0.0034(11)
C18A 0.0392(17) 0.0420(15) 0.0381(14) 0.0069(12) -0.0090(12) -0.0080(12)
C19A 0.061(2) 0.072(2) 0.0506(18) 0.0190(17) -0.0242(16) -0.0159(16)
C20A 0.087(3) 0.0431(18) 0.076(2) -0.0200(17) -0.027(2) -0.0015(16)
C21A 0.0308(14) 0.0229(11) 0.0323(12) 0.0032(10) 0.0000(10) -0.0003(9)
Cl1B 0.0323(4) 0.0573(4) 0.0332(3) 0.0098(3) 0.0144(3) 0.0024(3)
S1B 0.0276(3) 0.0255(3) 0.0246(3) -0.0095(2) 0.0070(2) -0.0059(2)
N1B 0.0206(11) 0.0253(9) 0.0243(9) -0.0070(8) 0.0048(8) -0.0035(7)
N2B 0.0242(11) 0.0235(9) 0.0234(9) -0.0033(8) 0.0010(8) -0.0036(7)
N3B 0.0190(10) 0.0217(9) 0.0177(8) -0.0033(7) 0.0022(7) 0.0000(7)
N4B 0.0184(10) 0.0257(9) 0.0177(9) -0.0026(8) 0.0023(7) 0.0021(7)
C1B 0.0253(13) 0.0192(10) 0.0244(11) 0.0019(9) 0.0033(9) 0.0011(8)
C2B 0.0252(13) 0.0263(12) 0.0274(11) 0.0019(10) 0.0050(10) 0.0066(9)
C3B 0.0247(13) 0.0355(13) 0.0205(11) 0.0075(10) 0.0049(9) 0.0063(9)
C4B 0.0350(15) 0.0292(12) 0.0220(11) 0.0094(10) 0.0020(10) -0.0030(9)
C5B 0.0289(14) 0.0219(11) 0.0250(11) 0.0006(9) -0.0001(10) 0.0005(9)
C6B 0.0221(12) 0.0218(11) 0.0181(10) 0.0008(9) 0.0006(9) 0.0024(8)
C7B 0.0236(13) 0.0200(10) 0.0201(10) -0.0020(9) -0.0003(9) 0.0022(8)
C8B 0.0210(12) 0.0227(11) 0.0199(10) -0.0041(9) 0.0016(9) 0.0036(8)
C9B 0.0207(13) 0.0230(11) 0.0181(10) 0.0006(9) 0.0016(9) 0.0007(8)
C10B 0.0223(13) 0.0201(10) 0.0238(11) -0.0025(9) 0.0015(9) -0.0009(8)
C11B 0.0235(13) 0.0168(10) 0.0222(11) -0.0003(9) 0.0025(9) -0.0037(8)
C12B 0.0212(13) 0.0237(11) 0.0270(11) -0.0032(9) 0.0040(9) -0.0023(9)
C13B 0.0335(15) 0.0209(11) 0.0230(11) -0.0019(10) 0.0024(10) 0.0000(9)
C14B 0.0261(14) 0.0219(11) 0.0301(12) 0.0044(9) 0.0005(10) -0.0085(9)
C15B 0.0229(13) 0.0342(13) 0.0319(12) 0.0001(10) 0.0054(10) -0.0075(10)
C16B 0.0244(13) 0.0258(11) 0.0248(11) -0.0040(9) 0.0052(10) -0.0031(9)
C17B 0.0306(15) 0.0362(14) 0.0372(14) 0.0087(11) -0.0009(11) -0.0025(11)
C18B 0.031(2) 0.0341(18) 0.0262(17) -0.0017(14) 0.0021(14) 0.0033(13)
C19B 0.029(3) 0.033(2) 0.049(3) -0.003(2) 0.000(2) -0.0151(18)
C20B 0.038(3) 0.068(3) 0.033(2) 0.017(2) -0.005(2) -0.0003(19)
C21B 0.0259(13) 0.0214(11) 0.0325(12) 0.0011(9) -0.0010(10) -0.0019(9)
Cl1C 0.0294(4) 0.0600(4) 0.0309(3) 0.0093(3) 0.0140(3) 0.0042(3)
S1C 0.0275(3) 0.0221(3) 0.0255(3) -0.0078(2) 0.0071(2) -0.0038(2)
N1C 0.0199(10) 0.0236(9) 0.0253(9) -0.0060(8) 0.0048(8) -0.0031(7)
N2C 0.0234(11) 0.0232(9) 0.0250(9) -0.0023(8) 0.0028(8) -0.0028(7)
N3C 0.0212(10) 0.0185(9) 0.0194(9) -0.0032(7) 0.0037(7) 0.0000(7)
N4C 0.0163(10) 0.0232(9) 0.0209(9) -0.0028(7) 0.0045(7) 0.0012(7)
C1C 0.0250(13) 0.0192(10) 0.0259(11) 0.0027(9) 0.0048(9) -0.0001(9)
C2C 0.0224(13) 0.0265(12) 0.0297(12) 0.0010(9) 0.0049(10) 0.0054(9)
C3C 0.0232(13) 0.0375(13) 0.0189(10) 0.0081(10) 0.0046(9) 0.0070(9)
C4C 0.0332(15) 0.0294(12) 0.0205(11) 0.0099(10) 0.0033(10) -0.0030(9)
C5C 0.0285(14) 0.0224(11) 0.0212(11) 0.0038(9) -0.0009(9) 0.0005(8)
C6C 0.0214(12) 0.0236(11) 0.0155(10) 0.0029(9) 0.0025(9) 0.0023(8)
C7C 0.0226(13) 0.0193(10) 0.0194(10) -0.0030(9) -0.0003(9) 0.0015(8)
C8C 0.0210(12) 0.0220(11) 0.0199(10) -0.0021(9) 0.0029(9) 0.0026(8)
C9C 0.0195(12) 0.0217(11) 0.0194(10) 0.0008(9) 0.0029(9) 0.0002(8)
C10C 0.0240(13) 0.0202(10) 0.0228(11) -0.0024(9) 0.0056(9) -0.0016(8)
C11C 0.0232(13) 0.0194(10) 0.0243(11) -0.0006(9) 0.0046(9) -0.0055(8)
C12C 0.0250(13) 0.0219(11) 0.0274(11) -0.0054(9) 0.0032(10) -0.0038(9)
C13C 0.0344(15) 0.0207(11) 0.0277(12) -0.0005(10) 0.0006(10) -0.0037(9)
C14C 0.0280(14) 0.0306(12) 0.0304(12) 0.0066(10) 0.0011(10) -0.0120(10)
C15C 0.0215(14) 0.0480(15) 0.0313(13) -0.0022(11) 0.0086(10) -0.0098(11)
C16C 0.0271(14) 0.0376(13) 0.0238(11) -0.0019(10) 0.0054(10) -0.0048(10)
C17C 0.0301(15) 0.0505(16) 0.0327(13) 0.0126(12) 0.0007(11) -0.0052(11)
C18C 0.0409(17) 0.0408(15) 0.0329(13) 0.0005(12) -0.0017(12) 0.0015(11)
C19C 0.0377(16) 0.0370(14) 0.0304(13) -0.0084(11) 0.0043(11) -0.0032(10)
C20C 0.060(2) 0.0511(18) 0.0441(16) 0.0034(15) -0.0195(15) 0.0040(13)
C21C 0.0242(13) 0.0227(11) 0.0339(12) 0.0010(9) 0.0041(10) -0.0019(9)
Cl1D 0.0416(4) 0.0476(4) 0.0427(4) 0.0160(3) 0.0221(3) -0.0010(3)
S1D 0.0286(3) 0.0255(3) 0.0324(3) -0.0097(2) 0.0119(3) -0.0102(2)
N1D 0.0212(11) 0.0228(9) 0.0285(10) -0.0054(8) 0.0077(8) -0.0048(7)
N2D 0.0216(11) 0.0221(9) 0.0266(10) -0.0014(8) 0.0036(8) -0.0038(7)
N3D 0.0192(10) 0.0184(9) 0.0200(9) -0.0028(7) 0.0053(7) -0.0017(7)
N4D 0.0176(10) 0.0238(9) 0.0188(9) -0.0018(7) 0.0029(7) -0.0018(7)
C1D 0.0246(13) 0.0213(11) 0.0237(11) 0.0030(9) 0.0040(9) -0.0012(8)
C2D 0.0289(14) 0.0255(12) 0.0283(12) 0.0019(10) 0.0067(10) 0.0020(9)
C3D 0.0252(13) 0.0351(13) 0.0222(11) 0.0100(10) 0.0071(9) -0.0028(9)
C4D 0.0372(15) 0.0242(12) 0.0253(11) 0.0115(10) 0.0034(10) -0.0029(9)
C5D 0.0307(14) 0.0215(11) 0.0248(11) 0.0028(10) 0.0029(10) -0.0019(9)
C6D 0.0218(12) 0.0235(11) 0.0176(10) 0.0016(9) 0.0003(9) -0.0029(8)
C7D 0.0234(13) 0.0208(11) 0.0222(11) -0.0021(9) -0.0007(9) -0.0018(8)
C8D 0.0215(13) 0.0214(11) 0.0226(11) -0.0014(9) 0.0037(9) 0.0001(8)
C9D 0.0211(13) 0.0188(10) 0.0209(10) 0.0002(9) 0.0017(9) -0.0009(8)
C10D 0.0248(13) 0.0199(10) 0.0203(10) -0.0013(9) 0.0039(9) -0.0009(8)
C11D 0.0208(12) 0.0165(10) 0.0237(11) -0.0018(9) 0.0051(9) -0.0043(8)
C12D 0.0212(13) 0.0281(12) 0.0243(11) -0.0031(9) 0.0062(9) -0.0017(9)
C13D 0.0299(14) 0.0274(12) 0.0195(11) -0.0018(10) 0.0038(10) 0.0012(9)
C14D 0.0234(13) 0.0198(11) 0.0262(11) 0.0015(9) 0.0021(9) -0.0022(9)
C15D 0.0196(13) 0.0255(11) 0.0312(12) -0.0014(9) 0.0086(10) -0.0030(9)
C16D 0.0267(13) 0.0223(11) 0.0213(11) -0.0023(9) 0.0058(9) -0.0007(8)
C17D 0.0289(14) 0.0312(12) 0.0300(12) 0.0047(10) 0.0019(10) 0.0008(10)
C18D 0.0345(15) 0.0368(14) 0.0350(13) 0.0036(11) -0.0049(11) -0.0042(11)
C19D 0.0443(18) 0.0543(17) 0.0391(15) 0.0077(14) -0.0124(13) -0.0045(13)
C20D 0.080(2) 0.0307(15) 0.064(2) -0.0105(15) -0.0362(17) 0.0045(13)
C21D 0.0261(14) 0.0229(11) 0.0335(12) -0.0011(9) 0.0015(10) -0.0037(9)
Cl1E 0.0261(4) 0.0951(6) 0.0372(4) 0.0076(4) 0.0134(3) -0.0141(4)
S1E 0.0274(3) 0.0191(3) 0.0300(3) -0.0041(2) 0.0109(2) -0.0024(2)
N1E 0.0218(11) 0.0224(9) 0.0297(10) -0.0046(8) 0.0083(8) -0.0031(8)
N2E 0.0212(11) 0.0221(9) 0.0293(10) -0.0024(8) 0.0067(8) -0.0036(7)
N3E 0.0173(10) 0.0179(9) 0.0222(9) -0.0011(7) 0.0045(7) 0.0008(7)
N4E 0.0167(10) 0.0234(9) 0.0222(9) 0.0004(7) 0.0063(7) 0.0010(7)
C1E 0.0237(13) 0.0261(11) 0.0269(11) 0.0051(9) 0.0048(10) 0.0039(9)
C2E 0.0265(14) 0.0397(14) 0.0273(12) 0.0024(11) 0.0064(10) 0.0069(10)
C3E 0.0192(13) 0.0550(16) 0.0208(11) 0.0088(11) 0.0043(9) -0.0032(10)
C4E 0.0294(15) 0.0393(14) 0.0315(13) 0.0139(11) 0.0031(11) -0.0109(11)
C5E 0.0275(14) 0.0250(12) 0.0298(12) 0.0063(10) 0.0014(10) -0.0035(9)
C6E 0.0179(12) 0.0252(11) 0.0182(10) 0.0032(9) 0.0021(9) -0.0004(8)
C7E 0.0227(13) 0.0187(10) 0.0228(11) 0.0006(9) 0.0028(9) 0.0016(8)
C8E 0.0205(12) 0.0229(11) 0.0206(10) -0.0011(9) 0.0036(9) 0.0020(8)
C9E 0.0187(12) 0.0210(10) 0.0209(10) 0.0023(9) 0.0035(9) -0.0003(8)
C10E 0.0202(12) 0.0170(10) 0.0249(11) -0.0006(9) 0.0066(9) -0.0008(8)
C11E 0.0199(12) 0.0128(9) 0.0256(11) 0.0017(8) 0.0060(9) -0.0017(8)
C12E 0.0204(13) 0.0233(11) 0.0300(12) 0.0030(9) 0.0102(10) 0.0000(9)
C13E 0.0336(14) 0.0191(11) 0.0242(11) 0.0044(9) 0.0107(10) 0.0007(8)
C14E 0.0225(13) 0.0157(10) 0.0279(11) -0.0004(9) 0.0043(9) 0.0004(8)
C15E 0.0187(12) 0.0231(11) 0.0314(12) -0.0028(9) 0.0076(10) 0.0011(9)
C16E 0.0229(13) 0.0209(11) 0.0248(11) -0.0020(9) 0.0079(9) 0.0022(8)
C17E 0.0293(14) 0.0259(12) 0.0289(12) -0.0026(10) 0.0013(10) -0.0001(9)
C18E 0.0260(13) 0.0329(12) 0.0221(11) 0.0055(10) 0.0071(9) 0.0002(9)
C19E 0.0312(15) 0.0457(15) 0.0341(13) 0.0092(12) 0.0015(11) 0.0032(11)
C20E 0.0371(15) 0.0266(12) 0.0289(12) 0.0047(10) 0.0097(11) 0.0020(9)
C21E 0.0230(13) 0.0223(11) 0.0343(12) 0.0033(9) 0.0050(10) 0.0015(9)
Cl1F 0.0291(4) 0.0704(5) 0.0380(3) 0.0105(3) 0.0165(3) -0.0011(3)
S1F 0.0295(3) 0.0197(3) 0.0282(3) -0.0033(2) 0.0103(2) -0.0012(2)
N1F 0.0211(11) 0.0208(9) 0.0273(10) -0.0040(8) 0.0071(8) -0.0019(7)
N2F 0.0221(11) 0.0214(9) 0.0269(9) -0.0015(8) 0.0044(8) -0.0024(7)
N3F 0.0188(10) 0.0176(8) 0.0216(9) -0.0004(7) 0.0060(7) 0.0008(7)
N4F 0.0182(10) 0.0237(9) 0.0199(9) 0.0012(7) 0.0058(7) 0.0007(7)
C1F 0.0219(13) 0.0223(11) 0.0245(11) 0.0056(9) 0.0035(9) 0.0013(9)
C2F 0.0238(13) 0.0293(12) 0.0262(11) 0.0015(10) 0.0050(10) 0.0059(9)
C3F 0.0221(13) 0.0424(14) 0.0191(11) 0.0089(10) 0.0058(9) 0.0032(9)
C4F 0.0320(15) 0.0331(13) 0.0208(11) 0.0131(11) 0.0016(10) -0.0041(9)
C5F 0.0265(13) 0.0209(11) 0.0268(11) 0.0062(9) 0.0017(10) -0.0005(9)
C6F 0.0192(12) 0.0223(11) 0.0194(10) 0.0033(9) 0.0027(9) 0.0024(8)
C7F 0.0201(12) 0.0195(10) 0.0220(10) -0.0007(9) 0.0019(9) 0.0019(8)
C8F 0.0199(12) 0.0215(11) 0.0204(10) 0.0008(9) 0.0028(9) 0.0052(8)
C9F 0.0200(12) 0.0213(11) 0.0204(10) 0.0022(9) 0.0020(9) 0.0006(8)
C10F 0.0217(12) 0.0202(10) 0.0214(10) 0.0007(9) 0.0051(9) 0.0005(8)
C11F 0.0204(12) 0.0136(10) 0.0255(11) 0.0009(8) 0.0060(9) -0.0006(8)
C12F 0.0196(12) 0.0253(11) 0.0278(11) 0.0033(9) 0.0097(9) 0.0000(9)
C13F 0.0287(14) 0.0236(11) 0.0229(11) 0.0033(9) 0.0106(10) 0.0010(9)
C14F 0.0233(13) 0.0174(10) 0.0246(11) -0.0015(9) 0.0023(9) -0.0008(8)
C15F 0.0168(12) 0.0243(11) 0.0307(12) -0.0049(9) 0.0073(9) 0.0008(9)
C16F 0.0266(13) 0.0196(10) 0.0225(11) -0.0037(9) 0.0090(9) -0.0007(8)
C17F 0.0263(14) 0.0286(12) 0.0289(12) -0.0046(10) 0.0022(10) 0.0008(9)
C18F 0.0247(14) 0.0399(14) 0.0240(11) 0.0057(10) 0.0062(10) 0.0011(10)
C19F 0.0321(16) 0.0569(17) 0.0358(14) 0.0064(13) -0.0003(12) 0.0064(12)
C20F 0.0380(16) 0.0311(13) 0.0326(13) 0.0079(11) 0.0089(11) 0.0048(10)
C21F 0.0235(13) 0.0214(11) 0.0330(12) 0.0048(9) 0.0048(10) 0.0018(9)
Cl1G 0.0428(4) 0.0482(4) 0.0446(4) 0.0182(3) 0.0234(3) 0.0004(3)
S1G 0.0277(3) 0.0206(3) 0.0276(3) -0.0052(2) 0.0100(2) -0.0041(2)
N1G 0.0215(11) 0.0215(9) 0.0265(9) -0.0042(8) 0.0061(8) -0.0024(7)
N2G 0.0217(11) 0.0216(9) 0.0255(9) -0.0007(8) 0.0048(8) -0.0030(7)
N3G 0.0174(10) 0.0173(8) 0.0212(9) 0.0000(7) 0.0054(7) -0.0003(7)
N4G 0.0174(10) 0.0232(9) 0.0201(9) 0.0007(7) 0.0038(7) -0.0008(7)
C1G 0.0243(13) 0.0219(11) 0.0253(11) 0.0042(9) 0.0034(9) 0.0003(9)
C2G 0.0278(14) 0.0274(12) 0.0246(11) 0.0049(10) 0.0064(10) 0.0023(9)
C3G 0.0264(14) 0.0338(13) 0.0223(11) 0.0092(10) 0.0065(10) -0.0038(9)
C4G 0.0354(15) 0.0238(11) 0.0255(11) 0.0115(10) 0.0018(10) -0.0027(9)
C5G 0.0283(14) 0.0215(11) 0.0240(11) 0.0039(9) 0.0001(10) -0.0001(9)
C6G 0.0193(12) 0.0231(11) 0.0194(10) 0.0037(9) -0.0010(9) -0.0031(8)
C7G 0.0222(13) 0.0206(11) 0.0216(11) 0.0000(9) 0.0007(9) -0.0002(8)
C8G 0.0192(12) 0.0236(11) 0.0188(10) -0.0012(9) 0.0016(9) 0.0007(8)
C9G 0.0203(13) 0.0210(10) 0.0185(10) 0.0017(9) 0.0020(9) 0.0001(8)
C10G 0.0196(12) 0.0174(10) 0.0232(10) 0.0005(8) 0.0051(9) 0.0004(8)
C11G 0.0201(12) 0.0142(10) 0.0257(11) -0.0007(8) 0.0045(9) -0.0023(8)
C12G 0.0230(13) 0.0247(11) 0.0254(11) -0.0004(9) 0.0078(9) -0.0017(9)
C13G 0.0328(15) 0.0270(12) 0.0232(11) -0.0001(10) 0.0054(10) -0.0020(9)
C14G 0.0265(14) 0.0173(10) 0.0340(13) 0.0008(9) -0.0011(10) -0.0009(9)
C15G 0.0190(13) 0.0254(12) 0.0407(13) -0.0001(9) 0.0067(10) -0.0017(10)
C16G 0.0237(13) 0.0228(11) 0.0275(11) -0.0011(9) 0.0094(10) -0.0001(9)
C17G 0.0332(15) 0.0323(13) 0.0448(15) 0.0038(11) -0.0097(12) 0.0017(11)
C18G 0.084(3) 0.0505(18) 0.061(2) 0.0240(17) -0.0443(18) -0.0234(15)
C19G 0.063(2) 0.0565(19) 0.0480(17) 0.0131(16) -0.0270(15) -0.0160(14)
C20G 0.062(2) 0.0312(14) 0.0505(17) -0.0050(13) -0.0091(15) -0.0001(12)
C21G 0.0243(13) 0.0200(11) 0.0348(12) 0.0023(9) 0.0019(10) -0.0024(9)
Cl1H 0.0265(3) 0.0524(4) 0.0345(3) 0.0095(3) 0.0128(3) -0.0033(3)
S1H 0.0278(3) 0.0208(3) 0.0297(3) -0.0036(2) 0.0114(2) -0.0023(2)
N1H 0.0217(11) 0.0224(9) 0.0290(10) -0.0044(8) 0.0107(8) -0.0020(7)
N2H 0.0221(11) 0.0211(9) 0.0286(10) -0.0011(8) 0.0069(8) -0.0032(7)
N3H 0.0170(10) 0.0205(9) 0.0224(9) 0.0015(7) 0.0063(7) 0.0013(7)
N4H 0.0178(10) 0.0231(9) 0.0210(9) 0.0013(7) 0.0054(7) 0.0001(7)
C1H 0.0224(13) 0.0229(11) 0.0247(11) 0.0036(9) 0.0026(9) 0.0026(9)
C2H 0.0229(13) 0.0285(12) 0.0261(11) 0.0014(10) 0.0049(10) 0.0058(9)
C3H 0.0188(12) 0.0364(13) 0.0175(10) 0.0076(10) 0.0021(9) -0.0031(9)
C4H 0.0264(14) 0.0266(12) 0.0242(11) 0.0071(10) 0.0029(10) -0.0039(9)
C5H 0.0238(13) 0.0224(11) 0.0255(11) 0.0010(9) 0.0027(9) -0.0012(9)
C6H 0.0170(12) 0.0232(11) 0.0182(10) 0.0012(9) 0.0011(8) -0.0008(8)
C7H 0.0177(12) 0.0219(11) 0.0216(10) -0.0003(9) 0.0024(9) 0.0023(8)
C8H 0.0198(12) 0.0224(11) 0.0209(10) 0.0014(9) 0.0046(9) 0.0030(8)
C9H 0.0164(12) 0.0209(10) 0.0219(10) 0.0026(9) 0.0041(9) 0.0000(8)
C10H 0.0176(12) 0.0209(10) 0.0255(11) 0.0007(9) 0.0061(9) 0.0024(8)
C11H 0.0198(12) 0.0140(10) 0.0251(11) 0.0012(8) 0.0060(9) 0.0027(8)
C12H 0.0211(13) 0.0241(11) 0.0295(12) 0.0040(9) 0.0101(10) 0.0006(9)
C13H 0.0314(14) 0.0226(11) 0.0231(11) 0.0060(10) 0.0098(10) -0.0012(9)
C14H 0.0216(13) 0.0146(10) 0.0289(11) 0.0008(9) 0.0045(9) 0.0010(8)
C15H 0.0164(12) 0.0256(11) 0.0306(12) 0.0009(9) 0.0092(9) 0.0031(9)
C16H 0.0222(13) 0.0224(11) 0.0235(11) -0.0002(9) 0.0100(9) 0.0016(8)
C17H 0.0270(14) 0.0237(11) 0.0276(12) -0.0025(10) 0.0023(10) -0.0010(9)
C18H 0.0279(14) 0.0261(11) 0.0239(11) 0.0063(10) 0.0079(10) 0.0001(9)
C19H 0.0362(16) 0.0386(14) 0.0289(12) 0.0106(11) 0.0020(11) -0.0023(10)
C20H 0.0391(16) 0.0269(12) 0.0331(13) 0.0069(11) 0.0136(11) 0.0057(10)
C21H 0.0207(13) 0.0234(11) 0.0362(13) 0.0030(9) 0.0067(10) 0.0015(9)
Cl1I 0.0440(4) 0.0502(4) 0.0469(4) 0.0210(3) 0.0258(3) 0.0029(3)
S1I 0.0290(3) 0.0224(3) 0.0327(3) -0.0040(2) 0.0125(3) -0.0031(2)
N1I 0.0218(11) 0.0218(9) 0.0309(10) -0.0042(8) 0.0104(8) -0.0017(8)
N2I 0.0229(11) 0.0220(9) 0.0299(10) -0.0022(8) 0.0085(8) -0.0026(8)
N3I 0.0181(10) 0.0199(9) 0.0231(9) 0.0004(7) 0.0060(7) 0.0008(7)
N4I 0.0192(10) 0.0228(9) 0.0228(9) 0.0014(8) 0.0072(8) -0.0012(7)
C1I 0.0248(13) 0.0226(11) 0.0266(11) 0.0055(9) 0.0035(10) -0.0004(9)
C2I 0.0282(14) 0.0275(12) 0.0265(11) 0.0064(10) 0.0081(10) 0.0040(9)
C3I 0.0278(14) 0.0347(13) 0.0233(11) 0.0100(10) 0.0075(10) -0.0014(9)
C4I 0.0343(15) 0.0222(11) 0.0277(12) 0.0111(10) 0.0035(10) -0.0032(9)
C5I 0.0278(14) 0.0220(11) 0.0250(11) 0.0035(9) 0.0022(10) -0.0010(9)
C6I 0.0182(12) 0.0225(11) 0.0203(10) 0.0038(9) 0.0017(9) -0.0022(8)
C7I 0.0198(12) 0.0199(10) 0.0227(11) -0.0003(9) 0.0007(9) 0.0008(8)
C8I 0.0204(13) 0.0251(11) 0.0228(11) 0.0004(9) 0.0052(9) 0.0027(9)
C9I 0.0210(13) 0.0212(11) 0.0228(11) 0.0031(9) 0.0049(9) 0.0005(8)
C10I 0.0210(12) 0.0201(10) 0.0241(11) 0.0023(9) 0.0080(9) 0.0005(8)
C11I 0.0203(12) 0.0135(9) 0.0253(11) 0.0003(8) 0.0069(9) 0.0030(8)
C12I 0.0215(13) 0.0268(11) 0.0305(12) 0.0030(9) 0.0118(10) 0.0019(9)
C13I 0.0325(14) 0.0256(11) 0.0245(11) 0.0037(10) 0.0111(10) -0.0017(9)
C14I 0.0261(13) 0.0150(10) 0.0292(11) -0.0001(9) 0.0075(10) 0.0027(8)
C15I 0.0194(13) 0.0282(12) 0.0329(12) 0.0023(9) 0.0096(10) 0.0043(9)
C16I 0.0252(13) 0.0249(11) 0.0246(11) 0.0029(9) 0.0117(9) 0.0024(9)
C17I 0.0311(14) 0.0246(11) 0.0267(12) -0.0029(10) 0.0019(10) -0.0001(9)
C18I 0.0328(14) 0.0281(12) 0.0232(11) 0.0076(10) 0.0100(10) 0.0020(9)
C19I 0.0388(16) 0.0445(15) 0.0298(13) 0.0106(12) 0.0041(11) 0.0018(11)
C20I 0.0454(17) 0.0281(12) 0.0353(13) 0.0103(11) 0.0174(12) 0.0073(10)
C21I 0.0223(13) 0.0226(11) 0.0316(12) 0.0047(9) 0.0069(10) 0.0003(9)

loop_
_atom_type_symbol
_atom_type_description
_atom_type_scat_dispersion_real
_atom_type_scat_dispersion_imag
_atom_type_scat_source
C C 0.0033 0.0016 'International Tables Vol C Tables 4.2.6.8 and 6.1.1.4'
H H 0.0000 0.0000 'International Tables Vol C Tables 4.2.6.8 and 6.1.1.4'
N N 0.0061 0.0033 'International Tables Vol C Tables 4.2.6.8 and 6.1.1.4'
S S 0.1246 0.1234 'International Tables Vol C Tables 4.2.6.8 and 6.1.1.4'
Cl Cl 0.1484 0.1585 'International Tables Vol C Tables 4.2.6.8 and 6.1.1.4'

loop_
_geom_angle_atom_site_label_1
_geom_angle_atom_site_label_2
_geom_angle_atom_site_label_3
_geom_angle_site_symmetry_1
_geom_angle_site_symmetry_3
_geom_angle
_geom_angle_publ_flag
C8A N1A N2A . . 114.17(18) ?
C8A N1A H1AB . . 122.9 ?
N2A N1A H1AB . . 122.9 ?
C9A N2A N1A . . 104.14(17) ?
C8A N3A C9A . . 107.86(17) ?
C8A N3A N4A . . 130.26(16) ?
C9A N3A N4A . . 121.09(17) ?
C7A N4A N3A . . 115.75(17) ?
C2A C1A C6A . . 120.8(2) ?
C2A C1A H1AA . . 119.6 ?
C6A C1A H1AA . . 119.6 ?
C1A C2A C3A . . 119.0(2) ?
C1A C2A H2AA . . 120.5 ?
C3A C2A H2AA . . 120.5 ?
C4A C3A C2A . . 121.9(2) ?
C4A C3A Cl1A . . 119.05(17) ?
C2A C3A Cl1A . . 119.06(18) ?
C3A C4A C5A . . 118.5(2) ?
C3A C4A H4AA . . 120.7 ?
C5A C4A H4AA . . 120.7 ?
C4A C5A C6A . . 121.1(2) ?
C4A C5A H5AA . . 119.4 ?
C6A C5A H5AA . . 119.4 ?
C5A C6A C1A . . 118.6(2) ?
C5A C6A C7A . . 118.84(19) ?
C1A C6A C7A . . 122.52(19) ?
N4A C7A C6A . . 120.83(19) ?
N4A C7A H7AA . . 119.6 ?
C6A C7A H7AA . . 119.6 ?
N1A C8A N3A . . 102.95(17) ?
N1A C8A S1A . . 127.91(16) ?
N3A C8A S1A . . 129.03(16) ?
N2A C9A N3A . . 110.79(18) ?
N2A C9A C10A . . 126.12(19) ?
N3A C9A C10A . . 123.07(19) ?
C9A C10A C11A . . 112.02(17) ?
C9A C10A C21A . . 110.50(18) ?
C11A C10A C21A . . 111.09(16) ?
C9A C10A H10A . . 107.7 ?
C11A C10A H10A . . 107.7 ?
C21A C10A H10A . . 107.7 ?
C16A C11A C12A . . 118.2(2) ?
C16A C11A C10A . . 120.83(19) ?
C12A C11A C10A . . 120.9(2) ?
C13A C12A C11A . . 120.2(2) ?
C13A C12A H12A . . 119.9 ?
C11A C12A H12A . . 119.9 ?
C12A C13A C14A . . 121.7(2) ?
C12A C13A H13A . . 119.1 ?
C14A C13A H13A . . 119.1 ?
C13A C14A C15A . . 117.6(2) ?
C13A C14A C17A . . 120.9(2) ?
C15A C14A C17A . . 121.5(2) ?
C16A C15A C14A . . 121.3(2) ?
C16A C15A H15A . . 119.4 ?
C14A C15A H15A . . 119.4 ?
C15A C16A C11A . . 120.9(2) ?
C15A C16A H16A . . 119.5 ?
C11A C16A H16A . . 119.5 ?
C18A C17A C14A . . 114.17(19) ?
C18A C17A H17A . . 108.7 ?
C14A C17A H17A . . 108.7 ?
C18A C17A H17B . . 108.7 ?
C14A C17A H17B . . 108.7 ?
H17A C17A H17B . . 107.6 ?
C20A C18A C17A . . 115.0(2) ?
C20A C18A C19A . . 110.7(2) ?
C17A C18A C19A . . 110.4(2) ?
C20A C18A H18A . . 106.7 ?
C17A C18A H18A . . 106.7 ?
C19A C18A H18A . . 106.7 ?
C18A C19A H19A . . 109.5 ?
C18A C19A H19B . . 109.5 ?
H19A C19A H19B . . 109.5 ?
C18A C19A H19C . . 109.5 ?
H19A C19A H19C . . 109.5 ?
H19B C19A H19C . . 109.5 ?
C18A C20A H20A . . 109.5 ?
C18A C20A H20B . . 109.5 ?
H20A C20A H20B . . 109.5 ?
C18A C20A H20C . . 109.5 ?
H20A C20A H20C . . 109.5 ?
H20B C20A H20C . . 109.5 ?
C10A C21A H21A . . 109.5 ?
C10A C21A H21B . . 109.5 ?
H21A C21A H21B . . 109.5 ?
C10A C21A H21C . . 109.5 ?
H21A C21A H21C . . 109.5 ?
H21B C21A H21C . . 109.5 ?
C8B N1B N2B . . 114.07(17) ?
C8B N1B H1BB . . 123.0 ?
N2B N1B H1BB . . 123.0 ?
C9B N2B N1B . . 104.32(17) ?
C8B N3B C9B . . 108.34(17) ?
C8B N3B N4B . . 132.47(17) ?
C9B N3B N4B . . 118.85(16) ?
C7B N4B N3B . . 118.20(17) ?
C2B C1B C6B . . 120.9(2) ?
C2B C1B H1BA . . 119.6 ?
C6B C1B H1BA . . 119.6 ?
C1B C2B C3B . . 119.1(2) ?
C1B C2B H2BA . . 120.4 ?
C3B C2B H2BA . . 120.4 ?
C4B C3B C2B . . 121.1(2) ?
C4B C3B Cl1B . . 119.35(18) ?
C2B C3B Cl1B . . 119.54(18) ?
C5B C4B C3B . . 119.5(2) ?
C5B C4B H4BA . . 120.3 ?
C3B C4B H4BA . . 120.3 ?
C4B C5B C6B . . 120.8(2) ?
C4B C5B H5BA . . 119.6 ?
C6B C5B H5BA . . 119.6 ?
C1B C6B C5B . . 118.6(2) ?
C1B C6B C7B . . 122.04(19) ?
C5B C6B C7B . . 119.28(19) ?
N4B C7B C6B . . 118.94(19) ?
N4B C7B H7BA . . 120.5 ?
C6B C7B H7BA . . 120.5 ?
N1B C8B N3B . . 102.51(17) ?
N1B C8B S1B . . 127.01(16) ?
N3B C8B S1B . . 130.43(17) ?
N2B C9B N3B . . 110.67(18) ?
N2B C9B C10B . . 125.86(19) ?
N3B C9B C10B . . 123.46(19) ?
C9B C10B C11B . . 110.61(17) ?
C9B C10B C21B . . 110.03(18) ?
C11B C10B C21B . . 111.56(17) ?
C9B C10B H10B . . 108.2 ?
C11B C10B H10B . . 108.2 ?
C21B C10B H10B . . 108.2 ?
C16B C11B C12B . . 118.2(2) ?
C16B C11B C10B . . 121.04(19) ?
C12B C11B C10B . . 120.7(2) ?
C13B C12B C11B . . 120.8(2) ?
C13B C12B H12B . . 119.6 ?
C11B C12B H12B . . 119.6 ?
C12B C13B C14B . . 121.3(2) ?
C12B C13B H13B . . 119.3 ?
C14B C13B H13B . . 119.3 ?
C13B C14B C15B . . 118.0(2) ?
C13B C14B C17B . . 120.5(2) ?
C15B C14B C17B . . 121.5(2) ?
C16B C15B C14B . . 120.6(2) ?
C16B C15B H15B . . 119.7 ?
C14B C15B H15B . . 119.7 ?
C11B C16B C15B . . 121.2(2) ?
C11B C16B H16B . . 119.4 ?
C15B C16B H16B . . 119.4 ?
C14B C17B C18B . . 113.5(2) ?
C14B C17B C18X . . 116.7(4) ?
C14B C17B H17C . . 108.9 ?
C18B C17B H17C . . 108.9 ?
C18X C17B H17C . . 130.9 ?
C14B C17B H17Q . . 108.9 ?
C18B C17B H17Q . . 108.9 ?
C18X C17B H17Q . . 74.6 ?
H17C C17B H17Q . . 107.7 ?
C14B C17B H17R . . 108.2 ?
C18X C17B H17R . . 107.2 ?
H17Q C17B H17R . . 136.7 ?
C14B C17B H17S . . 108.0 ?
C18B C17B H17S . . 135.2 ?
C18X C17B H17S . . 109.0 ?
H17C C17B H17S . . 71.3 ?
H17R C17B H17S . . 107.3 ?
C19B C18B C17B . . 117.3(3) ?
C19B C18B C20B . . 111.4(4) ?
C17B C18B C20B . . 111.3(3) ?
C19B C18B H17R . . 145.3 ?
C20B C18B H17R . . 101.8 ?
C19B C18B H18B . . 105.2 ?
C17B C18B H18B . . 105.2 ?
C20B C18B H18B . . 105.2 ?
H17R C18B H18B . . 74.4 ?
C19X C18X C17B . . 122.8(13) ?
C19X C18X C20X . . 120.4(14) ?
C17B C18X C20X . . 109.0(8) ?
C19X C18X H18J . . 99.4 ?
C17B C18X H18J . . 99.4 ?
C20X C18X H18J . . 99.4 ?
C18X C19X H19G . . 109.5 ?
C18X C19X H19H . . 109.5 ?
H19G C19X H19H . . 109.5 ?
C18X C19X H19I . . 109.5 ?
H19G C19X H19I . . 109.5 ?
H19H C19X H19I . . 109.5 ?
C18X C20X H20G . . 109.5 ?
C18X C20X H20H . . 109.5 ?
H20G C20X H20H . . 109.5 ?
C18X C20X H20I . . 109.5 ?
H20G C20X H20I . . 109.5 ?
H20H C20X H20I . . 109.5 ?
C10B C21B H21D . . 109.5 ?
C10B C21B H21E . . 109.5 ?
H21D C21B H21E . . 109.5 ?
C10B C21B H21F . . 109.5 ?
H21D C21B H21F . . 109.5 ?
H21E C21B H21F . . 109.5 ?
C8C N1C N2C . . 114.32(17) ?
C8C N1C H1CB . . 122.8 ?
N2C N1C H1CB . . 122.8 ?
C9C N2C N1C . . 103.96(17) ?
C8C N3C C9C . . 108.14(17) ?
C8C N3C N4C . . 132.89(17) ?
C9C N3C N4C . . 118.64(16) ?
C7C N4C N3C . . 118.28(17) ?
C2C C1C C6C . . 120.6(2) ?
C2C C1C H1CA . . 119.7 ?
C6C C1C H1CA . . 119.7 ?
C1C C2C C3C . . 119.1(2) ?
C1C C2C H2CA . . 120.4 ?
C3C C2C H2CA . . 120.4 ?
C4C C3C C2C . . 121.3(2) ?
C4C C3C Cl1C . . 119.15(18) ?
C2C C3C Cl1C . . 119.52(18) ?
C5C C4C C3C . . 119.2(2) ?
C5C C4C H4CA . . 120.4 ?
C3C C4C H4CA . . 120.4 ?
C4C C5C C6C . . 121.0(2) ?
C4C C5C H5CA . . 119.5 ?
C6C C5C H5CA . . 119.5 ?
C5C C6C C1C . . 118.8(2) ?
C5C C6C C7C . . 119.64(19) ?
C1C C6C C7C . . 121.57(19) ?
N4C C7C C6C . . 118.86(19) ?
N4C C7C H7CA . . 120.6 ?
C6C C7C H7CA . . 120.6 ?
N1C C8C N3C . . 102.54(17) ?
N1C C8C S1C . . 126.85(16) ?
N3C C8C S1C . . 130.57(16) ?
N2C C9C N3C . . 110.95(18) ?
N2C C9C C10C . . 125.71(19) ?
N3C C9C C10C . . 123.32(19) ?
C9C C10C C11C . . 110.89(17) ?
C9C C10C C21C . . 109.96(18) ?
C11C C10C C21C . . 111.27(17) ?
C9C C10C H10C . . 108.2 ?
C11C C10C H10C . . 108.2 ?
C21C C10C H10C . . 108.2 ?
C16C C11C C12C . . 118.2(2) ?
C16C C11C C10C . . 121.25(19) ?
C12C C11C C10C . . 120.5(2) ?
C13C C12C C11C . . 120.8(2) ?
C13C C12C H12C . . 119.6 ?
C11C C12C H12C . . 119.6 ?
C12C C13C C14C . . 121.5(2) ?
C12C C13C H13C . . 119.3 ?
C14C C13C H13C . . 119.3 ?
C13C C14C C15C . . 117.6(2) ?
C13C C14C C17C . . 121.1(2) ?
C15C C14C C17C . . 121.3(2) ?
C16C C15C C14C . . 121.1(2) ?
C16C C15C H15C . . 119.5 ?
C14C C15C H15C . . 119.5 ?
C15C C16C C11C . . 120.9(2) ?
C15C C16C H16C . . 119.6 ?
C11C C16C H16C . . 119.6 ?
C14C C17C C18C . . 113.1(2) ?
C14C C17C H17D . . 109.0 ?
C18C C17C H17D . . 109.0 ?
C14C C17C H17E . . 109.0 ?
C18C C17C H17E . . 109.0 ?
H17D C17C H17E . . 107.8 ?
C19C C18C C17C . . 113.4(2) ?
C19C C18C C20C . . 111.2(2) ?
C17C C18C C20C . . 109.5(2) ?
C19C C18C H18C . . 107.5 ?
C17C C18C H18C . . 107.5 ?
C20C C18C H18C . . 107.5 ?
C18C C19C H19J . . 109.5 ?
C18C C19C H19K . . 109.5 ?
H19J C19C H19K . . 109.5 ?
C18C C19C H19L . . 109.5 ?
H19J C19C H19L . . 109.5 ?
H19K C19C H19L . . 109.5 ?
C18C C20C H20J . . 109.5 ?
C18C C20C H20K . . 109.5 ?
H20J C20C H20K . . 109.5 ?
C18C C20C H20L . . 109.5 ?
H20J C20C H20L . . 109.5 ?
H20K C20C H20L . . 109.5 ?
C10C C21C H21G . . 109.5 ?
C10C C21C H21H . . 109.5 ?
H21G C21C H21H . . 109.5 ?
C10C C21C H21I . . 109.5 ?
H21G C21C H21I . . 109.5 ?
H21H C21C H21I . . 109.5 ?
C8D N1D N2D . . 113.98(17) ?
C8D N1D H1DB . . 123.0 ?
N2D N1D H1DB . . 123.0 ?
C9D N2D N1D . . 104.35(17) ?
C8D N3D C9D . . 107.92(17) ?
C8D N3D N4D . . 130.32(16) ?
C9D N3D N4D . . 120.82(16) ?
C7D N4D N3D . . 115.62(17) ?
C2D C1D C6D . . 120.5(2) ?
C2D C1D H1DA . . 119.7 ?
C6D C1D H1DA . . 119.7 ?
C1D C2D C3D . . 119.2(2) ?
C1D C2D H2DA . . 120.4 ?
C3D C2D H2DA . . 120.4 ?
C4D C3D C2D . . 121.7(2) ?
C4D C3D Cl1D . . 119.10(17) ?
C2D C3D Cl1D . . 119.18(18) ?
C5D C4D C3D . . 118.8(2) ?
C5D C4D H4DA . . 120.6 ?
C3D C4D H4DA . . 120.6 ?
C4D C5D C6D . . 121.0(2) ?
C4D C5D H5DA . . 119.5 ?
C6D C5D H5DA . . 119.5 ?
C1D C6D C5D . . 118.8(2) ?
C1D C6D C7D . . 122.42(19) ?
C5D C6D C7D . . 118.81(19) ?
N4D C7D C6D . . 120.3(2) ?
N4D C7D H7DA . . 119.9 ?
C6D C7D H7DA . . 119.9 ?
N1D C8D N3D . . 103.06(17) ?
N1D C8D S1D . . 127.89(17) ?
N3D C8D S1D . . 128.94(16) ?
N2D C9D N3D . . 110.60(18) ?
N2D C9D C10D . . 126.23(19) ?
N3D C9D C10D . . 123.16(19) ?
C9D C10D C11D . . 111.68(17) ?
C9D C10D C21D . . 110.64(18) ?
C11D C10D C21D . . 111.45(16) ?
C9D C10D H10D . . 107.6 ?
C11D C10D H10D . . 107.6 ?
C21D C10D H10D . . 107.6 ?
C16D C11D C12D . . 118.1(2) ?
C16D C11D C10D . . 120.92(18) ?
C12D C11D C10D . . 120.90(19) ?
C13D C12D C11D . . 120.6(2) ?
C13D C12D H12D . . 119.7 ?
C11D C12D H12D . . 119.7 ?
C12D C13D C14D . . 121.4(2) ?
C12D C13D H13D . . 119.3 ?
C14D C13D H13D . . 119.3 ?
C15D C14D C13D . . 117.7(2) ?
C15D C14D C17D . . 121.1(2) ?
C13D C14D C17D . . 121.2(2) ?
C14D C15D C16D . . 121.2(2) ?
C14D C15D H15D . . 119.4 ?
C16D C15D H15D . . 119.4 ?
C11D C16D C15D . . 120.9(2) ?
C11D C16D H16D . . 119.5 ?
C15D C16D H16D . . 119.5 ?
C14D C17D C18D . . 115.32(19) ?
C14D C17D H17F . . 108.4 ?
C18D C17D H17F . . 108.4 ?
C14D C17D H17G . . 108.4 ?
C18D C17D H17G . . 108.4 ?
H17F C17D H17G . . 107.5 ?
C20D C18D C17D . . 114.2(2) ?
C20D C18D C19D . . 111.0(2) ?
C17D C18D C19D . . 110.7(2) ?
C20D C18D H18D . . 106.8 ?
C17D C18D H18D . . 106.8 ?
C19D C18D H18D . . 106.8 ?
C18D C19D H19M . . 109.5 ?
C18D C19D H19N . . 109.5 ?
H19M C19D H19N . . 109.5 ?
C18D C19D H19O . . 109.5 ?
H19M C19D H19O . . 109.5 ?
H19N C19D H19O . . 109.5 ?
C18D C20D H20M . . 109.5 ?
C18D C20D H20N . . 109.5 ?
H20M C20D H20N . . 109.5 ?
C18D C20D H20O . . 109.5 ?
H20M C20D H20O . . 109.5 ?
H20N C20D H20O . . 109.5 ?
C10D C21D H21J . . 109.5 ?
C10D C21D H21K . . 109.5 ?
H21J C21D H21K . . 109.5 ?
C10D C21D H21L . . 109.5 ?
H21J C21D H21L . . 109.5 ?
H21K C21D H21L . . 109.5 ?
C8E N1E N2E . . 114.19(17) ?
C8E N1E H1EB . . 122.9 ?
N2E N1E H1EB . . 122.9 ?
C9E N2E N1E . . 104.14(17) ?
C8E N3E C9E . . 108.02(17) ?
C8E N3E N4E . . 132.23(16) ?
C9E N3E N4E . . 119.29(16) ?
C7E N4E N3E . . 117.06(17) ?
C2E C1E C6E . . 120.8(2) ?
C2E C1E H1EA . . 119.6 ?
C6E C1E H1EA . . 119.6 ?
C1E C2E C3E . . 118.6(2) ?
C1E C2E H2EA . . 120.7 ?
C3E C2E H2EA . . 120.7 ?
C4E C3E C2E . . 121.8(2) ?
C4E C3E Cl1E . . 118.83(19) ?
C2E C3E Cl1E . . 119.4(2) ?
C3E C4E C5E . . 119.2(2) ?
C3E C4E H4EA . . 120.4 ?
C5E C4E H4EA . . 120.4 ?
C4E C5E C6E . . 120.6(2) ?
C4E C5E H5EA . . 119.7 ?
C6E C5E H5EA . . 119.7 ?
C1E C6E C5E . . 119.1(2) ?
C1E C6E C7E . . 122.86(19) ?
C5E C6E C7E . . 118.05(19) ?
N4E C7E C6E . . 119.29(19) ?
N4E C7E H7EA . . 120.4 ?
C6E C7E H7EA . . 120.4 ?
N1E C8E N3E . . 102.67(17) ?
N1E C8E S1E . . 126.68(16) ?
N3E C8E S1E . . 130.60(16) ?
N2E C9E N3E . . 110.93(18) ?
N2E C9E C10E . . 125.83(19) ?
N3E C9E C10E . . 123.17(19) ?
C9E C10E C11E . . 109.83(16) ?
C9E C10E C21E . . 109.97(18) ?
C11E C10E C21E . . 112.18(16) ?
C9E C10E H10E . . 108.3 ?
C11E C10E H10E . . 108.3 ?
C21E C10E H10E . . 108.3 ?
C16E C11E C12E . . 118.05(19) ?
C16E C11E C10E . . 121.86(18) ?
C12E C11E C10E . . 120.09(19) ?
C13E C12E C11E . . 120.7(2) ?
C13E C12E H12E . . 119.7 ?
C11E C12E H12E . . 119.7 ?
C12E C13E C14E . . 121.6(2) ?
C12E C13E H13E . . 119.2 ?
C14E C13E H13E . . 119.2 ?
C13E C14E C15E . . 117.4(2) ?
C13E C14E C17E . . 120.9(2) ?
C15E C14E C17E . . 121.7(2) ?
C16E C15E C14E . . 121.2(2) ?
C16E C15E H15E . . 119.4 ?
C14E C15E H15E . . 119.4 ?
C15E C16E C11E . . 121.0(2) ?
C15E C16E H16E . . 119.5 ?
C11E C16E H16E . . 119.5 ?
C14E C17E C18E . . 114.69(17) ?
C14E C17E H17H . . 108.6 ?
C18E C17E H17H . . 108.6 ?
C14E C17E H17I . . 108.6 ?
C18E C17E H17I . . 108.6 ?
H17H C17E H17I . . 107.6 ?
C20E C18E C19E . . 110.29(19) ?
C20E C18E C17E . . 111.94(19) ?
C19E C18E C17E . . 109.42(18) ?
C20E C18E H18E . . 108.4 ?
C19E C18E H18E . . 108.4 ?
C17E C18E H18E . . 108.4 ?
C18E C19E H19P . . 109.5 ?
C18E C19E H19Q . . 109.5 ?
H19P C19E H19Q . . 109.5 ?
C18E C19E H19R . . 109.5 ?
H19P C19E H19R . . 109.5 ?
H19Q C19E H19R . . 109.5 ?
C18E C20E H20P . . 109.5 ?
C18E C20E H20Q . . 109.5 ?
H20P C20E H20Q . . 109.5 ?
C18E C20E H20R . . 109.5 ?
H20P C20E H20R . . 109.5 ?
H20Q C20E H20R . . 109.5 ?
C10E C21E H21M . . 109.5 ?
C10E C21E H21N . . 109.5 ?
H21M C21E H21N . . 109.5 ?
C10E C21E H21O . . 109.5 ?
H21M C21E H21O . . 109.5 ?
H21N C21E H21O . . 109.5 ?
C8F N1F N2F . . 114.33(17) ?
C8F N1F H1FB . . 122.8 ?
N2F N1F H1FB . . 122.8 ?
C9F N2F N1F . . 104.13(17) ?
C8F N3F C9F . . 107.97(17) ?
C8F N3F N4F . . 132.49(16) ?
C9F N3F N4F . . 119.16(16) ?
C7F N4F N3F . . 117.26(17) ?
C2F C1F C6F . . 120.9(2) ?
C2F C1F H1FA . . 119.5 ?
C6F C1F H1FA . . 119.5 ?
C1F C2F C3F . . 118.9(2) ?
C1F C2F H2FA . . 120.5 ?
C3F C2F H2FA . . 120.5 ?
C4F C3F C2F . . 121.4(2) ?
C4F C3F Cl1F . . 119.17(18) ?
C2F C3F Cl1F . . 119.44(18) ?
C5F C4F C3F . . 118.9(2) ?
C5F C4F H4FA . . 120.5 ?
C3F C4F H4FA . . 120.5 ?
C4F C5F C6F . . 121.3(2) ?
C4F C5F H5FA . . 119.4 ?
C6F C5F H5FA . . 119.4 ?
C5F C6F C1F . . 118.6(2) ?
C5F C6F C7F . . 118.79(19) ?
C1F C6F C7F . . 122.60(19) ?
N4F C7F C6F . . 119.14(19) ?
N4F C7F H7FA . . 120.4 ?
C6F C7F H7FA . . 120.4 ?
N1F C8F N3F . . 102.68(17) ?
N1F C8F S1F . . 126.67(16) ?
N3F C8F S1F . . 130.59(16) ?
N2F C9F N3F . . 110.81(18) ?
N2F C9F C10F . . 125.90(19) ?
N3F C9F C10F . . 123.29(19) ?
C9F C10F C11F . . 111.67(16) ?
C9F C10F C21F . . 109.44(18) ?
C11F C10F C21F . . 111.37(16) ?
C9F C10F H10F . . 108.1 ?
C11F C10F H10F . . 108.1 ?
C21F C10F H10F . . 108.1 ?
C16F C11F C12F . . 118.24(19) ?
C16F C11F C10F . . 121.56(18) ?
C12F C11F C10F . . 120.14(19) ?
C13F C12F C11F . . 120.6(2) ?
C13F C12F H12F . . 119.7 ?
C11F C12F H12F . . 119.7 ?
C12F C13F C14F . . 121.7(2) ?
C12F C13F H13F . . 119.2 ?
C14F C13F H13F . . 119.2 ?
C13F C14F C15F . . 117.27(19) ?
C13F C14F C17F . . 120.96(19) ?
C15F C14F C17F . . 121.8(2) ?
C16F C15F C14F . . 121.4(2) ?
C16F C15F H15F . . 119.3 ?
C14F C15F H15F . . 119.3 ?
C15F C16F C11F . . 120.7(2) ?
C15F C16F H16F . . 119.6 ?
C11F C16F H16F . . 119.6 ?
C14F C17F C18F . . 114.48(18) ?
C14F C17F H17J . . 108.6 ?
C18F C17F H17J . . 108.6 ?
C14F C17F H17K . . 108.6 ?
C18F C17F H17K . . 108.6 ?
H17J C17F H17K . . 107.6 ?
C20F C18F C19F . . 110.59(19) ?
C20F C18F C17F . . 111.55(19) ?
C19F C18F C17F . . 110.11(19) ?
C20F C18F H18F . . 108.2 ?
C19F C18F H18F . . 108.2 ?
C17F C18F H18F . . 108.2 ?
C18F C19F H19S . . 109.5 ?
C18F C19F H19T . . 109.5 ?
H19S C19F H19T . . 109.5 ?
C18F C19F H19U . . 109.5 ?
H19S C19F H19U . . 109.5 ?
H19T C19F H19U . . 109.5 ?
C18F C20F H20S . . 109.5 ?
C18F C20F H20T . . 109.5 ?
H20S C20F H20T . . 109.5 ?
C18F C20F H20U . . 109.5 ?
H20S C20F H20U . . 109.5 ?
H20T C20F H20U . . 109.5 ?
C10F C21F H21P . . 109.5 ?
C10F C21F H21Q . . 109.5 ?
H21P C21F H21Q . . 109.5 ?
C10F C21F H21R . . 109.5 ?
H21P C21F H21R . . 109.5 ?
H21Q C21F H21R . . 109.5 ?
C8G N1G N2G . . 114.40(17) ?
C8G N1G H1GB . . 122.8 ?
N2G N1G H1GB . . 122.8 ?
C9G N2G N1G . . 104.05(17) ?
C8G N3G C9G . . 107.77(17) ?
C8G N3G N4G . . 129.69(16) ?
C9G N3G N4G . . 121.51(16) ?
C7G N4G N3G . . 115.11(17) ?
C2G C1G C6G . . 120.5(2) ?
C2G C1G H1GA . . 119.7 ?
C6G C1G H1GA . . 119.7 ?
C1G C2G C3G . . 119.2(2) ?
C1G C2G H2GA . . 120.4 ?
C3G C2G H2GA . . 120.4 ?
C4G C3G C2G . . 121.6(2) ?
C4G C3G Cl1G . . 119.35(17) ?
C2G C3G Cl1G . . 119.04(18) ?
C5G C4G C3G . . 118.8(2) ?
C5G C4G H4GA . . 120.6 ?
C3G C4G H4GA . . 120.6 ?
C4G C5G C6G . . 121.1(2) ?
C4G C5G H5GA . . 119.4 ?
C6G C5G H5GA . . 119.4 ?
C5G C6G C1G . . 118.7(2) ?
C5G C6G C7G . . 118.67(19) ?
C1G C6G C7G . . 122.63(19) ?
N4G C7G C6G . . 120.40(19) ?
N4G C7G H7GA . . 119.8 ?
C6G C7G H7GA . . 119.8 ?
N1G C8G N3G . . 102.59(17) ?
N1G C8G S1G . . 127.49(16) ?
N3G C8G S1G . . 129.83(16) ?
N2G C9G N3G . . 111.14(18) ?
N2G C9G C10G . . 125.57(18) ?
N3G C9G C10G . . 123.28(19) ?
C9G C10G C11G . . 111.04(16) ?
C9G C10G C21G . . 110.10(17) ?
C11G C10G C21G . . 111.67(16) ?
C9G C10G H10G . . 108.0 ?
C11G C10G H10G . . 108.0 ?
C21G C10G H10G . . 108.0 ?
C16G C11G C12G . . 118.2(2) ?
C16G C11G C10G . . 120.99(19) ?
C12G C11G C10G . . 120.83(19) ?
C13G C12G C11G . . 120.6(2) ?
C13G C12G H12G . . 119.7 ?
C11G C12G H12G . . 119.7 ?
C12G C13G C14G . . 121.3(2) ?
C12G C13G H13G . . 119.4 ?
C14G C13G H13G . . 119.4 ?
C15G C14G C13G . . 117.9(2) ?
C15G C14G C17G . . 121.9(2) ?
C13G C14G C17G . . 120.2(2) ?
C14G C15G C16G . . 121.1(2) ?
C14G C15G H15G . . 119.5 ?
C16G C15G H15G . . 119.5 ?
C15G C16G C11G . . 120.9(2) ?
C15G C16G H16G . . 119.5 ?
C11G C16G H16G . . 119.5 ?
C18G C17G C14G . . 117.2(2) ?
C18G C17G H17L . . 108.0 ?
C14G C17G H17L . . 108.0 ?
C18G C17G H17M . . 108.0 ?
C14G C17G H17M . . 108.0 ?
H17L C17G H17M . . 107.2 ?
C20G C18G C17G . . 120.7(3) ?
C20G C18G C19G . . 113.0(2) ?
C17G C18G C19G . . 111.2(2) ?
C20G C18G H18G . . 103.1 ?
C17G C18G H18G . . 103.1 ?
C19G C18G H18G . . 103.1 ?
C18G C19G H19V . . 109.5 ?
C18G C19G H19W . . 109.5 ?
H19V C19G H19W . . 109.5 ?
C18G C19G H19X . . 109.5 ?
H19V C19G H19X . . 109.5 ?
H19W C19G H19X . . 109.5 ?
C18G C20G H20V . . 109.5 ?
C18G C20G H20W . . 109.5 ?
H20V C20G H20W . . 109.5 ?
C18G C20G H20X . . 109.5 ?
H20V C20G H20X . . 109.5 ?
H20W C20G H20X . . 109.5 ?
C10G C21G H21S . . 109.5 ?
C10G C21G H21T . . 109.5 ?
H21S C21G H21T . . 109.5 ?
C10G C21G H21U . . 109.5 ?
H21S C21G H21U . . 109.5 ?
H21T C21G H21U . . 109.5 ?
C8H N1H N2H . . 114.15(17) ?
C8H N1H H1HB . . 122.9 ?
N2H N1H H1HB . . 122.9 ?
C9H N2H N1H . . 104.22(16) ?
C8H N3H C9H . . 108.30(17) ?
C8H N3H N4H . . 131.08(16) ?
C9H N3H N4H . . 120.06(16) ?
C7H N4H N3H . . 115.93(17) ?
C2H C1H C6H . . 120.5(2) ?
C2H C1H H1HA . . 119.7 ?
C6H C1H H1HA . . 119.7 ?
C1H C2H C3H . . 119.0(2) ?
C1H C2H H2HA . . 120.5 ?
C3H C2H H2HA . . 120.5 ?
C4H C3H C2H . . 121.9(2) ?
C4H C3H Cl1H . . 118.53(17) ?
C2H C3H Cl1H . . 119.54(18) ?
C3H C4H C5H . . 118.6(2) ?
C3H C4H H4HA . . 120.7 ?
C5H C4H H4HA . . 120.7 ?
C4H C5H C6H . . 121.0(2) ?
C4H C5H H5HA . . 119.5 ?
C6H C5H H5HA . . 119.5 ?
C1H C6H C5H . . 118.9(2) ?
C1H C6H C7H . . 123.45(19) ?
C5H C6H C7H . . 117.59(19) ?
N4H C7H C6H . . 120.79(19) ?
N4H C7H H7HA . . 119.6 ?
C6H C7H H7HA . . 119.6 ?
N1H C8H N3H . . 102.69(17) ?
N1H C8H S1H . . 127.36(16) ?
N3H C8H S1H . . 129.88(16) ?
N2H C9H N3H . . 110.54(18) ?
N2H C9H C10H . . 126.10(18) ?
N3H C9H C10H . . 123.35(18) ?
C9H C10H C11H . . 110.34(16) ?
C9H C10H C21H . . 110.16(17) ?
C11H C10H C21H . . 112.99(17) ?
C9H C10H H10H . . 107.7 ?
C11H C10H H10H . . 107.7 ?
C21H C10H H10H . . 107.7 ?
C12H C11H C16H . . 118.03(19) ?
C12H C11H C10H . . 120.81(19) ?
C16H C11H C10H . . 121.15(18) ?
C13H C12H C11H . . 120.7(2) ?
C13H C12H H12H . . 119.6 ?
C11H C12H H12H . . 119.6 ?
C12H C13H C14H . . 121.5(2) ?
C12H C13H H13H . . 119.3 ?
C14H C13H H13H . . 119.3 ?
C13H C14H C15H . . 117.5(2) ?
C13H C14H C17H . . 121.22(19) ?
C15H C14H C17H . . 121.3(2) ?
C16H C15H C14H . . 121.5(2) ?
C16H C15H H15H . . 119.3 ?
C14H C15H H15H . . 119.3 ?
C15H C16H C11H . . 120.80(19) ?
C15H C16H H16H . . 119.6 ?
C11H C16H H16H . . 119.6 ?
C14H C17H C18H . . 113.95(17) ?
C14H C17H H17N . . 108.8 ?
C18H C17H H17N . . 108.8 ?
C14H C17H H17O . . 108.8 ?
C18H C17H H17O . . 108.8 ?
H17N C17H H17O . . 107.7 ?
C20H C18H C19H . . 110.51(19) ?
C20H C18H C17H . . 111.16(19) ?
C19H C18H C17H . . 110.33(18) ?
C20H C18H H18H . . 108.2 ?
C19H C18H H18H . . 108.2 ?
C17H C18H H18H . . 108.2 ?
C18H C19H H19Y . . 109.5 ?
C18H C19H H19Z . . 109.5 ?
H19Y C19H H19Z . . 109.5 ?
C18H C19H H191 . . 109.5 ?
H19Y C19H H191 . . 109.5 ?
H19Z C19H H191 . . 109.5 ?
C18H C20H H20Y . . 109.5 ?
C18H C20H H20Z . . 109.5 ?
H20Y C20H H20Z . . 109.5 ?
C18H C20H H21V . . 109.5 ?
H20Y C20H H21V . . 109.5 ?
H20Z C20H H21V . . 109.5 ?
C10H C21H H21W . . 109.5 ?
C10H C21H H21X . . 109.5 ?
H21W C21H H21X . . 109.5 ?
C10H C21H H21Y . . 109.5 ?
H21W C21H H21Y . . 109.5 ?
H21X C21H H21Y . . 109.5 ?
C8I N1I N2I . . 114.45(18) ?
C8I N1I H1IB . . 122.8 ?
N2I N1I H1IB . . 122.8 ?
C9I N2I N1I . . 104.16(17) ?
C8I N3I C9I . . 108.13(17) ?
C8I N3I N4I . . 130.08(16) ?
C9I N3I N4I . . 121.03(16) ?
C7I N4I N3I . . 115.07(17) ?
C2I C1I C6I . . 120.9(2) ?
C2I C1I H1IA . . 119.5 ?
C6I C1I H1IA . . 119.5 ?
C1I C2I C3I . . 118.8(2) ?
C1I C2I H2IA . . 120.6 ?
C3I C2I H2IA . . 120.6 ?
C4I C3I C2I . . 121.7(2) ?
C4I C3I Cl1I . . 119.16(17) ?
C2I C3I Cl1I . . 119.10(18) ?
C5I C4I C3I . . 118.9(2) ?
C5I C4I H4IA . . 120.5 ?
C3I C4I H4IA . . 120.5 ?
C4I C5I C6I . . 121.0(2) ?
C4I C5I H5IA . . 119.5 ?
C6I C5I H5IA . . 119.5 ?
C1I C6I C5I . . 118.6(2) ?
C1I C6I C7I . . 122.74(19) ?
C5I C6I C7I . . 118.63(19) ?
N4I C7I C6I . . 120.53(19) ?
N4I C7I H7IA . . 119.7 ?
C6I C7I H7IA . . 119.7 ?
N1I C8I N3I . . 102.65(17) ?
N1I C8I S1I . . 127.94(17) ?
N3I C8I S1I . . 129.32(16) ?
N2I C9I N3I . . 110.48(18) ?
N2I C9I C10I . . 125.84(19) ?
N3I C9I C10I . . 123.68(19) ?
C9I C10I C11I . . 112.16(16) ?
C9I C10I C21I . . 109.69(18) ?
C11I C10I C21I . . 111.88(17) ?
C9I C10I H10I . . 107.6 ?
C11I C10I H10I . . 107.6 ?
C21I C10I H10I . . 107.6 ?
C16I C11I C12I . . 117.9(2) ?
C16I C11I C10I . . 121.08(18) ?
C12I C11I C10I . . 121.01(19) ?
C13I C12I C11I . . 120.8(2) ?
C13I C12I H12I . . 119.6 ?
C11I C12I H12I . . 119.6 ?
C12I C13I C14I . . 121.5(2) ?
C12I C13I H13I . . 119.2 ?
C14I C13I H13I . . 119.2 ?
C13I C14I C15I . . 117.5(2) ?
C13I C14I C17I . . 121.4(2) ?
C15I C14I C17I . . 121.1(2) ?
C16I C15I C14I . . 121.4(2) ?
C16I C15I H15I . . 119.3 ?
C14I C15I H15I . . 119.3 ?
C15I C16I C11I . . 120.9(2) ?
C15I C16I H16I . . 119.6 ?
C11I C16I H16I . . 119.6 ?
C14I C17I C18I . . 113.82(18) ?
C14I C17I H17T . . 108.8 ?
C18I C17I H17T . . 108.8 ?
C14I C17I H17U . . 108.8 ?
C18I C17I H17U . . 108.8 ?
H17T C17I H17U . . 107.7 ?
C20I C18I C19I . . 110.63(19) ?
C20I C18I C17I . . 111.09(19) ?
C19I C18I C17I . . 110.35(18) ?
C20I C18I H18I . . 108.2 ?
C19I C18I H18I . . 108.2 ?
C17I C18I H18I . . 108.2 ?
C18I C19I H192 . . 109.5 ?
C18I C19I H193 . . 109.5 ?
H192 C19I H193 . . 109.5 ?
C18I C19I H194 . . 109.5 ?
H192 C19I H194 . . 109.5 ?
H193 C19I H194 . . 109.5 ?
C18I C20I H21Z . . 109.5 ?
C18I C20I H22A . . 109.5 ?
H21Z C20I H22A . . 109.5 ?
C18I C20I H22B . . 109.5 ?
H21Z C20I H22B . . 109.5 ?
H22A C20I H22B . . 109.5 ?
C10I C21I H22C . . 109.5 ?
C10I C21I H22D . . 109.5 ?
H22C C21I H22D . . 109.5 ?
C10I C21I H22E . . 109.5 ?
H22C C21I H22E . . 109.5 ?
H22D C21I H22E . . 109.5 ?

loop_
_geom_bond_atom_site_label_1
_geom_bond_atom_site_label_2
_geom_bond_site_symmetry_2
_geom_bond_distance
_geom_bond_publ_flag
Cl1A C3A . 1.745(2) ?
S1A C8A . 1.689(2) ?
N1A C8A . 1.333(3) ?
N1A N2A . 1.376(2) ?
N1A H1AB . 0.86 ?
N2A C9A . 1.297(3) ?
N3A C8A . 1.383(3) ?
N3A C9A . 1.386(3) ?
N3A N4A . 1.396(2) ?
N4A C7A . 1.280(3) ?
C1A C2A . 1.375(3) ?
C1A C6A . 1.401(3) ?
C1A H1AA . 0.93 ?
C2A C3A . 1.390(3) ?
C2A H2AA . 0.93 ?
C3A C4A . 1.381(3) ?
C4A C5A . 1.385(3) ?
C4A H4AA . 0.93 ?
C5A C6A . 1.399(3) ?
C5A H5AA . 0.93 ?
C6A C7A . 1.458(3) ?
C7A H7AA . 0.93 ?
C9A C10A . 1.503(3) ?
C10A C11A . 1.525(3) ?
C10A C21A . 1.532(3) ?
C10A H10A . 0.98 ?
C11A C16A . 1.392(3) ?
C11A C12A . 1.399(3) ?
C12A C13A . 1.384(3) ?
C12A H12A . 0.93 ?
C13A C14A . 1.389(3) ?
C13A H13A . 0.93 ?
C14A C15A . 1.393(3) ?
C14A C17A . 1.512(3) ?
C15A C16A . 1.382(3) ?
C15A H15A . 0.93 ?
C16A H16A . 0.93 ?
C17A C18A . 1.508(3) ?
C17A H17A . 0.97 ?
C17A H17B . 0.97 ?
C18A C20A . 1.472(4) ?
C18A C19A . 1.538(3) ?
C18A H18A . 0.98 ?
C19A H19A . 0.96 ?
C19A H19B . 0.96 ?
C19A H19C . 0.96 ?
C20A H20A . 0.96 ?
C20A H20B . 0.96 ?
C20A H20C . 0.96 ?
C21A H21A . 0.96 ?
C21A H21B . 0.96 ?
C21A H21C . 0.96 ?
Cl1B C3B . 1.742(2) ?
S1B C8B . 1.684(2) ?
N1B C8B . 1.338(3) ?
N1B N2B . 1.383(2) ?
N1B H1BB . 0.86 ?
N2B C9B . 1.293(3) ?
N3B C8B . 1.386(3) ?
N3B C9B . 1.387(3) ?
N3B N4B . 1.394(2) ?
N4B C7B . 1.283(3) ?
C1B C2B . 1.379(3) ?
C1B C6B . 1.395(3) ?
C1B H1BA . 0.93 ?
C2B C3B . 1.390(3) ?
C2B H2BA . 0.93 ?
C3B C4B . 1.379(3) ?
C4B C5B . 1.376(3) ?
C4B H4BA . 0.93 ?
C5B C6B . 1.399(3) ?
C5B H5BA . 0.93 ?
C6B C7B . 1.461(3) ?
C7B H7BA . 0.93 ?
C9B C10B . 1.500(3) ?
C10B C11B . 1.521(3) ?
C10B C21B . 1.528(3) ?
C10B H10B . 0.98 ?
C11B C16B . 1.387(3) ?
C11B C12B . 1.390(3) ?
C12B C13B . 1.387(3) ?
C12B H12B . 0.93 ?
C13B C14B . 1.388(3) ?
C13B H13B . 0.93 ?
C14B C15B . 1.396(3) ?
C14B C17B . 1.504(3) ?
C15B C16B . 1.392(3) ?
C15B H15B . 0.93 ?
C16B H16B . 0.93 ?
C17B C18B . 1.509(4) ?
C17B C18X . 1.532(9) ?
C17B H17C . 0.97 ?
C17B H17Q . 0.97 ?
C17B H17R . 0.96 ?
C17B H17S . 0.96 ?
C18B C19B . 1.499(6) ?
C18B C20B . 1.523(5) ?
C18B H18B . 0.98 ?
C19B H19D . 0.96 ?
C19B H19E . 0.96 ?
C19B H19F . 0.96 ?
C20B H20D . 0.96 ?
C20B H20E . 0.96 ?
C20B H20F . 0.96 ?
C18X C19X . 1.16(2) ?
C18X C20X . 1.591(17) ?
C18X H18J . 0.98 ?
C19X H19G . 0.96 ?
C19X H19H . 0.96 ?
C19X H19I . 0.96 ?
C20X H20G . 0.96 ?
C20X H20H . 0.96 ?
C20X H20I . 0.96 ?
C21B H21D . 0.96 ?
C21B H21E . 0.96 ?
C21B H21F . 0.96 ?
Cl1C C3C . 1.742(2) ?
S1C C8C . 1.685(2) ?
N1C C8C . 1.338(3) ?
N1C N2C . 1.379(2) ?
N1C H1CB . 0.86 ?
N2C C9C . 1.295(3) ?
N3C C8C . 1.384(3) ?
N3C C9C . 1.386(3) ?
N3C N4C . 1.393(2) ?
N4C C7C . 1.278(3) ?
C1C C2C . 1.382(3) ?
C1C C6C . 1.399(3) ?
C1C H1CA . 0.93 ?
C2C C3C . 1.386(3) ?
C2C H2CA . 0.93 ?
C3C C4C . 1.382(3) ?
C4C C5C . 1.376(3) ?
C4C H4CA . 0.93 ?
C5C C6C . 1.394(3) ?
C5C H5CA . 0.93 ?
C6C C7C . 1.464(3) ?
C7C H7CA . 0.93 ?
C9C C10C . 1.498(3) ?
C10C C11C . 1.519(3) ?
C10C C21C . 1.530(3) ?
C10C H10C . 0.98 ?
C11C C16C . 1.388(3) ?
C11C C12C . 1.393(3) ?
C12C C13C . 1.381(3) ?
C12C H12C . 0.93 ?
C13C C14C . 1.389(3) ?
C13C H13C . 0.93 ?
C14C C15C . 1.398(3) ?
C14C C17C . 1.515(3) ?
C15C C16C . 1.387(3) ?
C15C H15C . 0.93 ?
C16C H16C . 0.93 ?
C17C C18C . 1.522(3) ?
C17C H17D . 0.97 ?
C17C H17E . 0.97 ?
C18C C19C . 1.490(3) ?
C18C C20C . 1.540(3) ?
C18C H18C . 0.98 ?
C19C H19J . 0.96 ?
C19C H19K . 0.96 ?
C19C H19L . 0.96 ?
C20C H20J . 0.96 ?
C20C H20K . 0.96 ?
C20C H20L . 0.96 ?
C21C H21G . 0.96 ?
C21C H21H . 0.96 ?
C21C H21I . 0.96 ?
Cl1D C3D . 1.744(2) ?
S1D C8D . 1.688(2) ?
N1D C8D . 1.331(3) ?
N1D N2D . 1.377(2) ?
N1D H1DB . 0.86 ?
N2D C9D . 1.294(3) ?
N3D C8D . 1.382(3) ?
N3D C9D . 1.388(2) ?
N3D N4D . 1.400(2) ?
N4D C7D . 1.280(3) ?
C1D C2D . 1.379(3) ?
C1D C6D . 1.398(3) ?
C1D H1DA . 0.93 ?
C2D C3D . 1.386(3) ?
C2D H2DA . 0.93 ?
C3D C4D . 1.382(3) ?
C4D C5D . 1.379(3) ?
C4D H4DA . 0.93 ?
C5D C6D . 1.401(3) ?
C5D H5DA . 0.93 ?
C6D C7D . 1.457(3) ?
C7D H7DA . 0.93 ?
C9D C10D . 1.499(3) ?
C10D C11D . 1.521(3) ?
C10D C21D . 1.526(3) ?
C10D H10D . 0.98 ?
C11D C16D . 1.387(3) ?
C11D C12D . 1.392(3) ?
C12D C13D . 1.384(3) ?
C12D H12D . 0.93 ?
C13D C14D . 1.392(3) ?
C13D H13D . 0.93 ?
C14D C15D . 1.386(3) ?
C14D C17D . 1.507(3) ?
C15D C16D . 1.388(3) ?
C15D H15D . 0.93 ?
C16D H16D . 0.93 ?
C17D C18D . 1.508(3) ?
C17D H17F . 0.97 ?
C17D H17G . 0.97 ?
C18D C20D . 1.491(3) ?
C18D C19D . 1.530(3) ?
C18D H18D . 0.98 ?
C19D H19M . 0.96 ?
C19D H19N . 0.96 ?
C19D H19O . 0.96 ?
C20D H20M . 0.96 ?
C20D H20N . 0.96 ?
C20D H20O . 0.96 ?
C21D H21J . 0.96 ?
C21D H21K . 0.96 ?
C21D H21L . 0.96 ?
Cl1E C3E . 1.742(2) ?
S1E C8E . 1.686(2) ?
N1E C8E . 1.339(3) ?
N1E N2E . 1.376(2) ?
N1E H1EB . 0.86 ?
N2E C9E . 1.292(3) ?
N3E C8E . 1.381(3) ?
N3E C9E . 1.388(2) ?
N3E N4E . 1.393(2) ?
N4E C7E . 1.281(3) ?
C1E C2E . 1.382(3) ?
C1E C6E . 1.393(3) ?
C1E H1EA . 0.93 ?
C2E C3E . 1.390(3) ?
C2E H2EA . 0.93 ?
C3E C4E . 1.373(3) ?
C4E C5E . 1.382(3) ?
C4E H4EA . 0.93 ?
C5E C6E . 1.397(3) ?
C5E H5EA . 0.93 ?
C6E C7E . 1.463(3) ?
C7E H7EA . 0.93 ?
C9E C10E . 1.499(3) ?
C10E C11E . 1.523(3) ?
C10E C21E . 1.529(3) ?
C10E H10E . 0.98 ?
C11E C16E . 1.388(3) ?
C11E C12E . 1.398(3) ?
C12E C13E . 1.381(3) ?
C12E H12E . 0.93 ?
C13E C14E . 1.394(3) ?
C13E H13E . 0.93 ?
C14E C15E . 1.394(3) ?
C14E C17E . 1.508(3) ?
C15E C16E . 1.387(3) ?
C15E H15E . 0.93 ?
C16E H16E . 0.93 ?
C17E C18E . 1.537(3) ?
C17E H17H . 0.97 ?
C17E H17I . 0.97 ?
C18E C20E . 1.518(3) ?
C18E C19E . 1.528(3) ?
C18E H18E . 0.98 ?
C19E H19P . 0.96 ?
C19E H19Q . 0.96 ?
C19E H19R . 0.96 ?
C20E H20P . 0.96 ?
C20E H20Q . 0.96 ?
C20E H20R . 0.96 ?
C21E H21M . 0.96 ?
C21E H21N . 0.96 ?
C21E H21O . 0.96 ?
Cl1F C3F . 1.737(2) ?
S1F C8F . 1.686(2) ?
N1F C8F . 1.335(3) ?
N1F N2F . 1.376(2) ?
N1F H1FB . 0.86 ?
N2F C9F . 1.294(3) ?
N3F C8F . 1.384(3) ?
N3F C9F . 1.388(3) ?
N3F N4F . 1.395(2) ?
N4F C7F . 1.281(3) ?
C1F C2F . 1.381(3) ?
C1F C6F . 1.397(3) ?
C1F H1FA . 0.93 ?
C2F C3F . 1.389(3) ?
C2F H2FA . 0.93 ?
C3F C4F . 1.384(3) ?
C4F C5F . 1.378(3) ?
C4F H4FA . 0.93 ?
C5F C6F . 1.394(3) ?
C5F H5FA . 0.93 ?
C6F C7F . 1.461(3) ?
C7F H7FA . 0.93 ?
C9F C10F . 1.501(3) ?
C10F C11F . 1.521(3) ?
C10F C21F . 1.534(3) ?
C10F H10F . 0.98 ?
C11F C16F . 1.391(3) ?
C11F C12F . 1.392(3) ?
C12F C13F . 1.383(3) ?
C12F H12F . 0.93 ?
C13F C14F . 1.390(3) ?
C13F H13F . 0.93 ?
C14F C15F . 1.397(3) ?
C14F C17F . 1.505(3) ?
C15F C16F . 1.383(3) ?
C15F H15F . 0.93 ?
C16F H16F . 0.93 ?
C17F C18F . 1.537(3) ?
C17F H17J . 0.97 ?
C17F H17K . 0.97 ?
C18F C20F . 1.513(3) ?
C18F C19F . 1.525(3) ?
C18F H18F . 0.98 ?
C19F H19S . 0.96 ?
C19F H19T . 0.96 ?
C19F H19U . 0.96 ?
C20F H20S . 0.96 ?
C20F H20T . 0.96 ?
C20F H20U . 0.96 ?
C21F H21P . 0.96 ?
C21F H21Q . 0.96 ?
C21F H21R . 0.96 ?
Cl1G C3G . 1.743(2) ?
S1G C8G . 1.684(2) ?
N1G C8G . 1.338(3) ?
N1G N2G . 1.375(2) ?
N1G H1GB . 0.86 ?
N2G C9G . 1.292(3) ?
N3G C8G . 1.387(3) ?
N3G C9G . 1.388(2) ?
N3G N4G . 1.397(2) ?
N4G C7G . 1.284(3) ?
C1G C2G . 1.375(3) ?
C1G C6G . 1.402(3) ?
C1G H1GA . 0.93 ?
C2G C3G . 1.391(3) ?
C2G H2GA . 0.93 ?
C3G C4G . 1.380(3) ?
C4G C5G . 1.380(3) ?
C4G H4GA . 0.93 ?
C5G C6G . 1.400(3) ?
C5G H5GA . 0.93 ?
C6G C7G . 1.461(3) ?
C7G H7GA . 0.93 ?
C9G C10G . 1.502(3) ?
C10G C11G . 1.518(3) ?
C10G C21G . 1.535(3) ?
C10G H10G . 0.98 ?
C11G C16G . 1.391(3) ?
C11G C12G . 1.393(3) ?
C12G C13G . 1.389(3) ?
C12G H12G . 0.93 ?
C13G C14G . 1.391(3) ?
C13G H13G . 0.93 ?
C14G C15G . 1.389(3) ?
C14G C17G . 1.511(3) ?
C15G C16G . 1.389(3) ?
C15G H15G . 0.93 ?
C16G H16G . 0.93 ?
C17G C18G . 1.466(4) ?
C17G H17L . 0.97 ?
C17G H17M . 0.97 ?
C18G C20G . 1.440(4) ?
C18G C19G . 1.536(4) ?
C18G H18G . 0.98 ?
C19G H19V . 0.96 ?
C19G H19W . 0.96 ?
C19G H19X . 0.96 ?
C20G H20V . 0.96 ?
C20G H20W . 0.96 ?
C20G H20X . 0.96 ?
C21G H21S . 0.96 ?
C21G H21T . 0.96 ?
C21G H21U . 0.96 ?
Cl1H C3H . 1.747(2) ?
S1H C8H . 1.685(2) ?
N1H C8H . 1.334(3) ?
N1H N2H . 1.379(2) ?
N1H H1HB . 0.86 ?
N2H C9H . 1.297(3) ?
N3H C8H . 1.383(3) ?
N3H C9H . 1.386(2) ?
N3H N4H . 1.399(2) ?
N4H C7H . 1.280(3) ?
C1H C2H . 1.380(3) ?
C1H C6H . 1.398(3) ?
C1H H1HA . 0.93 ?
C2H C3H . 1.390(3) ?
C2H H2HA . 0.93 ?
C3H C4H . 1.380(3) ?
C4H C5H . 1.382(3) ?
C4H H4HA . 0.93 ?
C5H C6H . 1.401(3) ?
C5H H5HA . 0.93 ?
C6H C7H . 1.456(3) ?
C7H H7HA . 0.93 ?
C9H C10H . 1.498(3) ?
C10H C11H . 1.522(3) ?
C10H C21H . 1.533(3) ?
C10H H10H . 0.98 ?
C11H C12H . 1.394(3) ?
C11H C16H . 1.394(3) ?
C12H C13H . 1.386(3) ?
C12H H12H . 0.93 ?
C13H C14H . 1.389(3) ?
C13H H13H . 0.93 ?
C14H C15H . 1.394(3) ?
C14H C17H . 1.508(3) ?
C15H C16H . 1.381(3) ?
C15H H15H . 0.93 ?
C16H H16H . 0.93 ?
C17H C18H . 1.532(3) ?
C17H H17N . 0.97 ?
C17H H17O . 0.97 ?
C18H C20H . 1.524(3) ?
C18H C19H . 1.527(3) ?
C18H H18H . 0.98 ?
C19H H19Y . 0.96 ?
C19H H19Z . 0.96 ?
C19H H191 . 0.96 ?
C20H H20Y . 0.96 ?
C20H H20Z . 0.96 ?
C20H H21V . 0.96 ?
C21H H21W . 0.96 ?
C21H H21X . 0.96 ?
C21H H21Y . 0.96 ?
Cl1I C3I . 1.743(2) ?
S1I C8I . 1.683(2) ?
N1I C8I . 1.334(3) ?
N1I N2I . 1.376(2) ?
N1I H1IB . 0.86 ?
N2I C9I . 1.299(3) ?
N3I C8I . 1.384(3) ?
N3I C9I . 1.390(3) ?
N3I N4I . 1.399(2) ?
N4I C7I . 1.285(3) ?
C1I C2I . 1.381(3) ?
C1I C6I . 1.398(3) ?
C1I H1IA . 0.93 ?
C2I C3I . 1.391(3) ?
C2I H2IA . 0.93 ?
C3I C4I . 1.381(3) ?
C4I C5I . 1.380(3) ?
C4I H4IA . 0.93 ?
C5I C6I . 1.403(3) ?
C5I H5IA . 0.93 ?
C6I C7I . 1.458(3) ?
C7I H7IA . 0.93 ?
C9I C10I . 1.499(3) ?
C10I C11I . 1.521(3) ?
C10I C21I . 1.533(3) ?
C10I H10I . 0.98 ?
C11I C16I . 1.393(3) ?
C11I C12I . 1.394(3) ?
C12I C13I . 1.386(3) ?
C12I H12I . 0.93 ?
C13I C14I . 1.387(3) ?
C13I H13I . 0.93 ?
C14I C15I . 1.394(3) ?
C14I C17I . 1.508(3) ?
C15I C16I . 1.384(3) ?
C15I H15I . 0.93 ?
C16I H16I . 0.93 ?
C17I C18I . 1.533(3) ?
C17I H17T . 0.97 ?
C17I H17U . 0.97 ?
C18I C20I . 1.517(3) ?
C18I C19I . 1.528(3) ?
C18I H18I . 0.98 ?
C19I H192 . 0.96 ?
C19I H193 . 0.96 ?
C19I H194 . 0.96 ?
C20I H21Z . 0.96 ?
C20I H22A . 0.96 ?
C20I H22B . 0.96 ?
C21I H22C . 0.96 ?
C21I H22D . 0.96 ?
C21I H22E . 0.96 ?

loop_
_geom_hbond_atom_site_label_D
_geom_hbond_atom_site_label_H
_geom_hbond_atom_site_label_A
_geom_hbond_site_symmetry_A
_geom_hbond_distance_DH
_geom_hbond_distance_HA
_geom_hbond_distance_DA
_geom_hbond_angle_DHA
N1A H1AB S1F 2_566 0.86 2.52 3.373(2) 170
N1B H1BB S1C 1_665 0.86 2.47 3.3072(19) 163
N1C H1CB S1B 1_445 0.86 2.45 3.285(2) 165
N1D H1DB S1E 1_655 0.86 2.48 3.3289(19) 171
N1E H1EB S1D 1_455 0.86 2.41 3.253(2) 168
N1F H1FB S1A 2_566 0.86 2.41 3.256(2) 167
N1G H1GB S1H 1_655 0.86 2.43 3.287(2) 174
N1H H1HB S1G 1_455 0.86 2.45 3.3047(19) 170
N1I H1IB S1I 2_666 0.86 2.45 3.301(2) 172
C10D H10D S1C 1_655 0.98 2.87 3.769(2) 152
C10G H10G S1F 1_655 0.98 2.82 3.662(2) 144
C7A H7AA S1A . 0.93 2.58 3.174(2) 122
C7B H7BA S1B . 0.93 2.57 3.240(2) 130
C7C H7CA S1C . 0.93 2.58 3.254(2) 130
C7D H7DA S1D . 0.93 2.59 3.174(2) 121
C7E H7EA S1E . 0.93 2.56 3.223(2) 129
C7F H7FA S1F . 0.93 2.56 3.229(2) 130
C7G H7GA S1G . 0.93 2.61 3.178(2) 120
C7H H7HA S1H . 0.93 2.55 3.187(2) 126
C7I H7IA S1I . 0.93 2.61 3.179(2) 120
C4D H4DA Cg1 . 0.93 2.72 3.588(2) 156
C4E H4EA Cg2 . 0.93 2.84 3.566(3) 136
C4G H4GA Cg3 . 0.93 2.86 3.701(2) 152
C4H H4HA Cg4 . 0.93 2.51 3.338(2) 148
C4A H4AA Cg5 2_666 0.93 2.72 3.606(2) 159
C4C H4CA Cg6 1_545 0.93 2.96 3.670(2) 134
C4F H4FA Cg7 2_666 0.93 2.78 3.524(3) 137
C4I H4IA Cg8 2_766 0.93 2.88 3.719(2) 151

loop_
_geom_torsion_atom_site_label_1
_geom_torsion_atom_site_label_2
_geom_torsion_atom_site_label_3
_geom_torsion_atom_site_label_4
_geom_torsion_site_symmetry_1
_geom_torsion_site_symmetry_2
_geom_torsion_site_symmetry_3
_geom_torsion_site_symmetry_4
_geom_torsion
_geom_torsion_publ_flag
C8A N1A N2A C9A . . . . -1.0(2) ?
C8A N3A N4A C7A . . . . -38.0(3) ?
C9A N3A N4A C7A . . . . 153.48(18) ?
C6A C1A C2A C3A . . . . 0.0(3) ?
C1A C2A C3A C4A . . . . 0.6(3) ?
C1A C2A C3A Cl1A . . . . -178.34(16) ?
C2A C3A C4A C5A . . . . -0.8(3) ?
Cl1A C3A C4A C5A . . . . 178.16(15) ?
C3A C4A C5A C6A . . . . 0.3(3) ?
C4A C5A C6A C1A . . . . 0.2(3) ?
C4A C5A C6A C7A . . . . -178.57(18) ?
C2A C1A C6A C5A . . . . -0.4(3) ?
C2A C1A C6A C7A . . . . 178.34(19) ?
N3A N4A C7A C6A . . . . 179.79(16) ?
C5A C6A C7A N4A . . . . -170.67(19) ?
C1A C6A C7A N4A . . . . 10.6(3) ?
N2A N1A C8A N3A . . . . 2.5(2) ?
N2A N1A C8A S1A . . . . -173.89(15) ?
C9A N3A C8A N1A . . . . -2.9(2) ?
N4A N3A C8A N1A . . . . -172.66(18) ?
C9A N3A C8A S1A . . . . 173.38(16) ?
N4A N3A C8A S1A . . . . 3.7(3) ?
N1A N2A C9A N3A . . . . -1.0(2) ?
N1A N2A C9A C10A . . . . 177.51(19) ?
C8A N3A C9A N2A . . . . 2.6(2) ?
N4A N3A C9A N2A . . . . 173.44(17) ?
C8A N3A C9A C10A . . . . -175.99(18) ?
N4A N3A C9A C10A . . . . -5.2(3) ?
N2A C9A C10A C11A . . . . 102.4(2) ?
N3A C9A C10A C11A . . . . -79.2(2) ?
N2A C9A C10A C21A . . . . -22.0(3) ?
N3A C9A C10A C21A . . . . 156.34(19) ?
C9A C10A C11A C16A . . . . 119.5(2) ?
C21A C10A C11A C16A . . . . -116.4(2) ?
C9A C10A C11A C12A . . . . -63.0(2) ?
C21A C10A C11A C12A . . . . 61.2(2) ?
C16A C11A C12A C13A . . . . 1.4(3) ?
C10A C11A C12A C13A . . . . -176.23(18) ?
C11A C12A C13A C14A . . . . -0.2(3) ?
C12A C13A C14A C15A . . . . -0.7(3) ?
C12A C13A C14A C17A . . . . 177.0(2) ?
C13A C14A C15A C16A . . . . 0.2(3) ?
C17A C14A C15A C16A . . . . -177.4(2) ?
C14A C15A C16A C11A . . . . 1.1(3) ?
C12A C11A C16A C15A . . . . -1.9(3) ?
C10A C11A C16A C15A . . . . 175.78(18) ?
C13A C14A C17A C18A . . . . -72.5(3) ?
C15A C14A C17A C18A . . . . 105.1(3) ?
C14A C17A C18A C20A . . . . -55.5(3) ?
C14A C17A C18A C19A . . . . 178.3(3) ?
C8B N1B N2B C9B . . . . 1.1(2) ?
C8B N3B N4B C7B . . . . 26.7(3) ?
C9B N3B N4B C7B . . . . -160.85(18) ?
C6B C1B C2B C3B . . . . -1.1(3) ?
C1B C2B C3B C4B . . . . 1.4(3) ?
C1B C2B C3B Cl1B . . . . -178.41(16) ?
C2B C3B C4B C5B . . . . -0.1(3) ?
Cl1B C3B C4B C5B . . . . 179.68(16) ?
C3B C4B C5B C6B . . . . -1.5(3) ?
C2B C1B C6B C5B . . . . -0.5(3) ?
C2B C1B C6B C7B . . . . -178.14(19) ?
C4B C5B C6B C1B . . . . 1.8(3) ?
C4B C5B C6B C7B . . . . 179.50(19) ?
N3B N4B C7B C6B . . . . 177.14(16) ?
C1B C6B C7B N4B . . . . -12.5(3) ?
C5B C6B C7B N4B . . . . 169.91(18) ?
N2B N1B C8B N3B . . . . -2.4(2) ?
N2B N1B C8B S1B . . . . 175.16(15) ?
C9B N3B C8B N1B . . . . 2.8(2) ?
N4B N3B C8B N1B . . . . 175.81(18) ?
C9B N3B C8B S1B . . . . -174.68(16) ?
N4B N3B C8B S1B . . . . -1.6(3) ?
N1B N2B C9B N3B . . . . 0.8(2) ?
N1B N2B C9B C10B . . . . -179.74(19) ?
C8B N3B C9B N2B . . . . -2.4(2) ?
N4B N3B C9B N2B . . . . -176.51(16) ?
C8B N3B C9B C10B . . . . 178.19(18) ?
N4B N3B C9B C10B . . . . 4.0(3) ?
N2B C9B C10B C11B . . . . -105.3(2) ?
N3B C9B C10B C11B . . . . 74.0(2) ?
N2B C9B C10B C21B . . . . 18.4(3) ?
N3B C9B C10B C21B . . . . -162.29(18) ?
C9B C10B C11B C16B . . . . -125.0(2) ?
C21B C10B C11B C16B . . . . 112.1(2) ?
C9B C10B C11B C12B . . . . 57.0(3) ?
C21B C10B C11B C12B . . . . -65.9(2) ?
C16B C11B C12B C13B . . . . 0.2(3) ?
C10B C11B C12B C13B . . . . 178.24(18) ?
C11B C12B C13B C14B . . . . -0.1(3) ?
C12B C13B C14B C15B . . . . -0.1(3) ?
C12B C13B C14B C17B . . . . -177.75(19) ?
C13B C14B C15B C16B . . . . 0.1(3) ?
C17B C14B C15B C16B . . . . 177.7(2) ?
C12B C11B C16B C15B . . . . -0.2(3) ?
C10B C11B C16B C15B . . . . -178.22(18) ?
C14B C15B C16B C11B . . . . 0.0(3) ?
C13B C14B C17B C18B . . . . 68.9(3) ?
C15B C14B C17B C18B . . . . -108.6(3) ?
C13B C14B C17B C18X . . . . 108.6(5) ?
C15B C14B C17B C18X . . . . -69.0(6) ?
C14B C17B C18B C19B . . . . 45.6(4) ?
C18X C17B C18B C19B . . . . -58.0(6) ?
C14B C17B C18B C20B . . . . 175.5(3) ?
C18X C17B C18B C20B . . . . 72.0(6) ?
C14B C17B C18X C19X . . . . -23.2(16) ?
C18B C17B C18X C19X . . . . 70.6(14) ?
C14B C17B C18X C20X . . . . -172.3(6) ?
C18B C17B C18X C20X . . . . -78.4(8) ?
C8C N1C N2C C9C . . . . -0.9(2) ?
C8C N3C N4C C7C . . . . -26.4(3) ?
C9C N3C N4C C7C . . . . 161.12(18) ?
C6C C1C C2C C3C . . . . 0.0(3) ?
C1C C2C C3C C4C . . . . 0.1(3) ?
C1C C2C C3C Cl1C . . . . 179.25(16) ?
C2C C3C C4C C5C . . . . -0.7(3) ?
Cl1C C3C C4C C5C . . . . -179.90(16) ?
C3C C4C C5C C6C . . . . 1.3(3) ?
C4C C5C C6C C1C . . . . -1.1(3) ?
C4C C5C C6C C7C . . . . -179.52(18) ?
C2C C1C C6C C5C . . . . 0.4(3) ?
C2C C1C C6C C7C . . . . 178.83(19) ?
N3C N4C C7C C6C . . . . -177.29(16) ?
C5C C6C C7C N4C . . . . -167.63(18) ?
C1C C6C C7C N4C . . . . 14.0(3) ?
N2C N1C C8C N3C . . . . 2.4(2) ?
N2C N1C C8C S1C . . . . -175.25(15) ?
C9C N3C C8C N1C . . . . -2.9(2) ?
N4C N3C C8C N1C . . . . -175.97(19) ?
C9C N3C C8C S1C . . . . 174.67(16) ?
N4C N3C C8C S1C . . . . 1.6(3) ?
N1C N2C C9C N3C . . . . -1.0(2) ?
N1C N2C C9C C10C . . . . -179.25(19) ?
C8C N3C C9C N2C . . . . 2.6(2) ?
N4C N3C C9C N2C . . . . 176.81(16) ?
C8C N3C C9C C10C . . . . -179.15(18) ?
N4C N3C C9C C10C . . . . -4.9(3) ?
N2C C9C C10C C11C . . . . 106.1(2) ?
N3C C9C C10C C11C . . . . -71.9(2) ?
N2C C9C C10C C21C . . . . -17.3(3) ?
N3C C9C C10C C21C . . . . 164.63(18) ?
C9C C10C C11C C16C . . . . 130.7(2) ?
C21C C10C C11C C16C . . . . -106.5(2) ?
C9C C10C C11C C12C . . . . -51.4(3) ?
C21C C10C C11C C12C . . . . 71.4(2) ?
C16C C11C C12C C13C . . . . -0.1(3) ?
C10C C11C C12C C13C . . . . -178.07(18) ?
C11C C12C C13C C14C . . . . 0.1(3) ?
C12C C13C C14C C15C . . . . -0.1(3) ?
C12C C13C C14C C17C . . . . 177.3(2) ?
C13C C14C C15C C16C . . . . 0.0(3) ?
C17C C14C C15C C16C . . . . -177.4(2) ?
C14C C15C C16C C11C . . . . 0.0(3) ?
C12C C11C C16C C15C . . . . 0.1(3) ?
C10C C11C C16C C15C . . . . 177.99(19) ?
C13C C14C C17C C18C . . . . -63.8(3) ?
C15C C14C C17C C18C . . . . 113.5(3) ?
C14C C17C C18C C19C . . . . -50.4(3) ?
C14C C17C C18C C20C . . . . -175.1(2) ?
C8D N1D N2D C9D . . . . 0.6(2) ?
C8D N3D N4D C7D . . . . 38.7(3) ?
C9D N3D N4D C7D . . . . -153.84(18) ?
C6D C1D C2D C3D . . . . 1.1(3) ?
C1D C2D C3D C4D . . . . -1.1(3) ?
C1D C2D C3D Cl1D . . . . 179.03(16) ?
C2D C3D C4D C5D . . . . 0.7(3) ?
Cl1D C3D C4D C5D . . . . -179.51(16) ?
C3D C4D C5D C6D . . . . -0.1(3) ?
C2D C1D C6D C5D . . . . -0.6(3) ?
C2D C1D C6D C7D . . . . 179.71(19) ?
C4D C5D C6D C1D . . . . 0.1(3) ?
C4D C5D C6D C7D . . . . 179.81(19) ?
N3D N4D C7D C6D . . . . -179.68(16) ?
C1D C6D C7D N4D . . . . -6.8(3) ?
C5D C6D C7D N4D . . . . 173.47(19) ?
N2D N1D C8D N3D . . . . -2.2(2) ?
N2D N1D C8D S1D . . . . 174.31(15) ?
C9D N3D C8D N1D . . . . 2.9(2) ?
N4D N3D C8D N1D . . . . 171.54(18) ?
C9D N3D C8D S1D . . . . -173.61(16) ?
N4D N3D C8D S1D . . . . -4.9(3) ?
N1D N2D C9D N3D . . . . 1.3(2) ?
N1D N2D C9D C10D . . . . -178.53(19) ?
C8D N3D C9D N2D . . . . -2.7(2) ?
N4D N3D C9D N2D . . . . -172.69(16) ?
C8D N3D C9D C10D . . . . 177.12(18) ?
N4D N3D C9D C10D . . . . 7.2(3) ?
N2D C9D C10D C11D . . . . -107.3(2) ?
N3D C9D C10D C11D . . . . 72.9(2) ?
N2D C9D C10D C21D . . . . 17.5(3) ?
N3D C9D C10D C21D . . . . -162.32(18) ?
C9D C10D C11D C16D . . . . -120.5(2) ?
C21D C10D C11D C16D . . . . 115.2(2) ?
C9D C10D C11D C12D . . . . 62.1(2) ?
C21D C10D C11D C12D . . . . -62.3(2) ?
C16D C11D C12D C13D . . . . -0.4(3) ?
C10D C11D C12D C13D . . . . 177.09(18) ?
C11D C12D C13D C14D . . . . -0.8(3) ?
C12D C13D C14D C15D . . . . 1.0(3) ?
C12D C13D C14D C17D . . . . -178.55(19) ?
C13D C14D C15D C16D . . . . -0.1(3) ?
C17D C14D C15D C16D . . . . 179.48(19) ?
C12D C11D C16D C15D . . . . 1.3(3) ?
C10D C11D C16D C15D . . . . -176.17(18) ?
C14D C15D C16D C11D . . . . -1.1(3) ?
C15D C14D C17D C18D . . . . -117.8(2) ?
C13D C14D C17D C18D . . . . 61.7(3) ?
C14D C17D C18D C20D . . . . 54.2(3) ?
C14D C17D C18D C19D . . . . -179.6(2) ?
C8E N1E N2E C9E . . . . -0.6(2) ?
C8E N3E N4E C7E . . . . -29.4(3) ?
C9E N3E N4E C7E . . . . 159.46(18) ?
C6E C1E C2E C3E . . . . 0.4(3) ?
C1E C2E C3E C4E . . . . 0.3(3) ?
C1E C2E C3E Cl1E . . . . -178.77(16) ?
C2E C3E C4E C5E . . . . -0.7(3) ?
Cl1E C3E C4E C5E . . . . 178.35(17) ?
C3E C4E C5E C6E . . . . 0.4(3) ?
C2E C1E C6E C5E . . . . -0.7(3) ?
C2E C1E C6E C7E . . . . 177.17(19) ?
C4E C5E C6E C1E . . . . 0.3(3) ?
C4E C5E C6E C7E . . . . -177.70(19) ?
N3E N4E C7E C6E . . . . -178.41(16) ?
C1E C6E C7E N4E . . . . 10.7(3) ?
C5E C6E C7E N4E . . . . -171.40(19) ?
N2E N1E C8E N3E . . . . 1.7(2) ?
N2E N1E C8E S1E . . . . -175.93(15) ?
C9E N3E C8E N1E . . . . -2.1(2) ?
N4E N3E C8E N1E . . . . -173.99(18) ?
C9E N3E C8E S1E . . . . 175.43(17) ?
N4E N3E C8E S1E . . . . 3.5(3) ?
N1E N2E C9E N3E . . . . -0.8(2) ?
N1E N2E C9E C10E . . . . -177.80(19) ?
C8E N3E C9E N2E . . . . 1.9(2) ?
N4E N3E C9E N2E . . . . 175.02(16) ?
C8E N3E C9E C10E . . . . 179.00(18) ?
N4E N3E C9E C10E . . . . -7.9(3) ?
N2E C9E C10E C11E . . . . 98.4(2) ?
N3E C9E C10E C11E . . . . -78.3(2) ?
N2E C9E C10E C21E . . . . -25.5(3) ?
N3E C9E C10E C21E . . . . 157.83(18) ?
C9E C10E C11E C16E . . . . 114.4(2) ?
C21E C10E C11E C16E . . . . -123.0(2) ?
C9E C10E C11E C12E . . . . -66.1(2) ?
C21E C10E C11E C12E . . . . 56.5(2) ?
C16E C11E C12E C13E . . . . 0.9(3) ?
C10E C11E C12E C13E . . . . -178.59(18) ?
C11E C12E C13E C14E . . . . -1.0(3) ?
C12E C13E C14E C15E . . . . 0.6(3) ?
C12E C13E C14E C17E . . . . -179.68(19) ?
C13E C14E C15E C16E . . . . -0.1(3) ?
C17E C14E C15E C16E . . . . -179.88(19) ?
C14E C15E C16E C11E . . . . 0.1(3) ?
C12E C11E C16E C15E . . . . -0.5(3) ?
C10E C11E C16E C15E . . . . 179.01(18) ?
C13E C14E C17E C18E . . . . 95.5(2) ?
C15E C14E C17E C18E . . . . -84.7(3) ?
C14E C17E C18E C20E . . . . -63.8(2) ?
C14E C17E C18E C19E . . . . 173.6(2) ?
C8F N1F N2F C9F . . . . -1.1(2) ?
C8F N3F N4F C7F . . . . -27.3(3) ?
C9F N3F N4F C7F . . . . 160.66(18) ?
C6F C1F C2F C3F . . . . 0.4(3) ?
C1F C2F C3F C4F . . . . 0.1(3) ?
C1F C2F C3F Cl1F . . . . 179.98(16) ?
C2F C3F C4F C5F . . . . -0.8(3) ?
Cl1F C3F C4F C5F . . . . 179.36(16) ?
C3F C4F C5F C6F . . . . 0.9(3) ?
C4F C5F C6F C1F . . . . -0.4(3) ?
C4F C5F C6F C7F . . . . -178.90(19) ?
C2F C1F C6F C5F . . . . -0.3(3) ?
C2F C1F C6F C7F . . . . 178.16(19) ?
N3F N4F C7F C6F . . . . -178.16(16) ?
C5F C6F C7F N4F . . . . -167.62(19) ?
C1F C6F C7F N4F . . . . 13.9(3) ?
N2F N1F C8F N3F . . . . 2.5(2) ?
N2F N1F C8F S1F . . . . -175.03(15) ?
C9F N3F C8F N1F . . . . -2.8(2) ?
N4F N3F C8F N1F . . . . -175.50(18) ?
C9F N3F C8F S1F . . . . 174.51(16) ?
N4F N3F C8F S1F . . . . 1.9(3) ?
N1F N2F C9F N3F . . . . -0.9(2) ?
N1F N2F C9F C10F . . . . 178.77(19) ?
C8F N3F C9F N2F . . . . 2.4(2) ?
N4F N3F C9F N2F . . . . 176.25(16) ?
C8F N3F C9F C10F . . . . -177.23(18) ?
N4F N3F C9F C10F . . . . -3.4(3) ?
N2F C9F C10F C11F . . . . 97.1(2) ?
N3F C9F C10F C11F . . . . -83.3(2) ?
N2F C9F C10F C21F . . . . -26.7(3) ?
N3F C9F C10F C21F . . . . 152.90(19) ?
C9F C10F C11F C16F . . . . 118.0(2) ?
C21F C10F C11F C16F . . . . -119.3(2) ?
C9F C10F C11F C12F . . . . -64.9(2) ?
C21F C10F C11F C12F . . . . 57.8(2) ?
C16F C11F C12F C13F . . . . 0.8(3) ?
C10F C11F C12F C13F . . . . -176.46(18) ?
C11F C12F C13F C14F . . . . -0.5(3) ?
C12F C13F C14F C15F . . . . -0.1(3) ?
C12F C13F C14F C17F . . . . 179.92(19) ?
C13F C14F C15F C16F . . . . 0.3(3) ?
C17F C14F C15F C16F . . . . -179.69(19) ?
C14F C15F C16F C11F . . . . 0.0(3) ?
C12F C11F C16F C15F . . . . -0.6(3) ?
C10F C11F C16F C15F . . . . 176.64(18) ?
C13F C14F C17F C18F . . . . 97.2(2) ?
C15F C14F C17F C18F . . . . -82.8(3) ?
C14F C17F C18F C20F . . . . -63.3(3) ?
C14F C17F C18F C19F . . . . 173.6(2) ?
C8G N1G N2G C9G . . . . 0.4(2) ?
C8G N3G N4G C7G . . . . 40.0(3) ?
C9G N3G N4G C7G . . . . -153.14(18) ?
C6G C1G C2G C3G . . . . 1.2(3) ?
C1G C2G C3G C4G . . . . -1.5(3) ?
C1G C2G C3G Cl1G . . . . 178.69(16) ?
C2G C3G C4G C5G . . . . 0.9(3) ?
Cl1G C3G C4G C5G . . . . -179.34(16) ?
C3G C4G C5G C6G . . . . 0.1(3) ?
C4G C5G C6G C1G . . . . -0.4(3) ?
C4G C5G C6G C7G . . . . 179.42(19) ?
C2G C1G C6G C5G . . . . -0.2(3) ?
C2G C1G C6G C7G . . . . 179.93(19) ?
N3G N4G C7G C6G . . . . -177.98(16) ?
C5G C6G C7G N4G . . . . 175.69(18) ?
C1G C6G C7G N4G . . . . -4.5(3) ?
N2G N1G C8G N3G . . . . -1.7(2) ?
N2G N1G C8G S1G . . . . 175.02(15) ?
C9G N3G C8G N1G . . . . 2.2(2) ?
N4G N3G C8G N1G . . . . 170.47(17) ?
C9G N3G C8G S1G . . . . -174.39(16) ?
N4G N3G C8G S1G . . . . -6.1(3) ?
N1G N2G C9G N3G . . . . 1.1(2) ?
N1G N2G C9G C10G . . . . 179.70(18) ?
C8G N3G C9G N2G . . . . -2.1(2) ?
N4G N3G C9G N2G . . . . -171.58(16) ?
C8G N3G C9G C10G . . . . 179.18(18) ?
N4G N3G C9G C10G . . . . 9.7(3) ?
N2G C9G C10G C11G . . . . -102.0(2) ?
N3G C9G C10G C11G . . . . 76.5(2) ?
N2G C9G C10G C21G . . . . 22.2(3) ?
N3G C9G C10G C21G . . . . -159.32(18) ?
C9G C10G C11G C16G . . . . -119.3(2) ?
C21G C10G C11G C16G . . . . 117.4(2) ?
C9G C10G C11G C12G . . . . 61.4(2) ?
C21G C10G C11G C12G . . . . -61.9(2) ?
C16G C11G C12G C13G . . . . 0.5(3) ?
C10G C11G C12G C13G . . . . 179.80(18) ?
C11G C12G C13G C14G . . . . 0.0(3) ?
C12G C13G C14G C15G . . . . -0.6(3) ?
C12G C13G C14G C17G . . . . 178.9(2) ?
C13G C14G C15G C16G . . . . 0.8(3) ?
C17G C14G C15G C16G . . . . -178.7(2) ?
C14G C15G C16G C11G . . . . -0.4(3) ?
C12G C11G C16G C15G . . . . -0.2(3) ?
C10G C11G C16G C15G . . . . -179.59(18) ?
C15G C14G C17G C18G . . . . -75.6(3) ?
C13G C14G C17G C18G . . . . 104.9(3) ?
C14G C17G C18G C20G . . . . -41.9(5) ?
C14G C17G C18G C19G . . . . -177.7(3) ?
C8H N1H N2H C9H . . . . -1.1(2) ?
C8H N3H N4H C7H . . . . -33.6(3) ?
C9H N3H N4H C7H . . . . 156.05(18) ?
C6H C1H C2H C3H . . . . 0.0(3) ?
C1H C2H C3H C4H . . . . 1.4(3) ?
C1H C2H C3H Cl1H . . . . -177.98(16) ?
C2H C3H C4H C5H . . . . -1.5(3) ?
Cl1H C3H C4H C5H . . . . 177.87(16) ?
C3H C4H C5H C6H . . . . 0.2(3) ?
C2H C1H C6H C5H . . . . -1.2(3) ?
C2H C1H C6H C7H . . . . 177.29(19) ?
C4H C5H C6H C1H . . . . 1.0(3) ?
C4H C5H C6H C7H . . . . -177.50(18) ?
N3H N4H C7H C6H . . . . -179.00(16) ?
C1H C6H C7H N4H . . . . 7.3(3) ?
C5H C6H C7H N4H . . . . -174.28(19) ?
N2H N1H C8H N3H . . . . 2.6(2) ?
N2H N1H C8H S1H . . . . -174.78(15) ?
C9H N3H C8H N1H . . . . -2.9(2) ?
N4H N3H C8H N1H . . . . -174.13(18) ?
C9H N3H C8H S1H . . . . 174.33(16) ?
N4H N3H C8H S1H . . . . 3.1(3) ?
N1H N2H C9H N3H . . . . -0.9(2) ?
N1H N2H C9H C10H . . . . 179.89(19) ?
C8H N3H C9H N2H . . . . 2.5(2) ?
N4H N3H C9H N2H . . . . 174.82(16) ?
C8H N3H C9H C10H . . . . -178.25(18) ?
N4H N3H C9H C10H . . . . -5.9(3) ?
N2H C9H C10H C11H . . . . 98.5(2) ?
N3H C9H C10H C11H . . . . -80.7(2) ?
N2H C9H C10H C21H . . . . -26.9(3) ?
N3H C9H C10H C21H . . . . 153.90(19) ?
C9H C10H C11H C12H . . . . -72.8(2) ?
C21H C10H C11H C12H . . . . 51.1(3) ?
C9H C10H C11H C16H . . . . 108.7(2) ?
C21H C10H C11H C16H . . . . -127.5(2) ?
C16H C11H C12H C13H . . . . 0.3(3) ?
C10H C11H C12H C13H . . . . -178.33(18) ?
C11H C12H C13H C14H . . . . 0.3(3) ?
C12H C13H C14H C15H . . . . -0.5(3) ?
C12H C13H C14H C17H . . . . -179.49(19) ?
C13H C14H C15H C16H . . . . 0.1(3) ?
C17H C14H C15H C16H . . . . 179.10(19) ?
C14H C15H C16H C11H . . . . 0.5(3) ?
C12H C11H C16H C15H . . . . -0.7(3) ?
C10H C11H C16H C15H . . . . 177.94(18) ?
C13H C14H C17H C18H . . . . 101.3(2) ?
C15H C14H C17H C18H . . . . -77.6(3) ?
C14H C17H C18H C20H . . . . -60.8(2) ?
C14H C17H C18H C19H . . . . 176.25(19) ?
C8I N1I N2I C9I . . . . -1.0(2) ?
C8I N3I N4I C7I . . . . -39.2(3) ?
C9I N3I N4I C7I . . . . 151.99(18) ?
C6I C1I C2I C3I . . . . -0.5(3) ?
C1I C2I C3I C4I . . . . 1.4(3) ?
C1I C2I C3I Cl1I . . . . -178.51(16) ?
C2I C3I C4I C5I . . . . -1.3(3) ?
Cl1I C3I C4I C5I . . . . 178.67(16) ?
C3I C4I C5I C6I . . . . 0.2(3) ?
C2I C1I C6I C5I . . . . -0.5(3) ?
C2I C1I C6I C7I . . . . 178.65(19) ?
C4I C5I C6I C1I . . . . 0.7(3) ?
C4I C5I C6I C7I . . . . -178.52(19) ?
N3I N4I C7I C6I . . . . 179.33(16) ?
C1I C6I C7I N4I . . . . 6.3(3) ?
C5I C6I C7I N4I . . . . -174.55(19) ?
N2I N1I C8I N3I . . . . 3.0(2) ?
N2I N1I C8I S1I . . . . -173.70(16) ?
C9I N3I C8I N1I . . . . -3.7(2) ?
N4I N3I C8I N1I . . . . -173.59(18) ?
C9I N3I C8I S1I . . . . 172.94(16) ?
N4I N3I C8I S1I . . . . 3.0(3) ?
N1I N2I C9I N3I . . . . -1.5(2) ?
N1I N2I C9I C10I . . . . 177.74(19) ?
C8I N3I C9I N2I . . . . 3.4(2) ?
N4I N3I C9I N2I . . . . 174.36(17) ?
C8I N3I C9I C10I . . . . -175.84(18) ?
N4I N3I C9I C10I . . . . -4.9(3) ?
N2I C9I C10I C11I . . . . 97.1(2) ?
N3I C9I C10I C11I . . . . -83.8(2) ?
N2I C9I C10I C21I . . . . -27.9(3) ?
N3I C9I C10I C21I . . . . 151.21(19) ?
C9I C10I C11I C16I . . . . 107.3(2) ?
C21I C10I C11I C16I . . . . -129.0(2) ?
C9I C10I C11I C12I . . . . -75.5(2) ?
C21I C10I C11I C12I . . . . 48.3(3) ?
C16I C11I C12I C13I . . . . 1.0(3) ?
C10I C11I C12I C13I . . . . -176.34(19) ?
C11I C12I C13I C14I . . . . 0.1(3) ?
C12I C13I C14I C15I . . . . -0.9(3) ?
C12I C13I C14I C17I . . . . -179.87(19) ?
C13I C14I C15I C16I . . . . 0.5(3) ?
C17I C14I C15I C16I . . . . 179.47(19) ?
C14I C15I C16I C11I . . . . 0.7(3) ?
C12I C11I C16I C15I . . . . -1.4(3) ?
C10I C11I C16I C15I . . . . 175.94(18) ?
C13I C14I C17I C18I . . . . 105.0(2) ?
C15I C14I C17I C18I . . . . -73.9(3) ?
C14I C17I C18I C20I . . . . -59.6(3) ?
C14I C17I C18I C19I . . . . 177.32(19) ?
